data_1575644
loop_
_publ_author_name
'Tsunekawa, Eisuke'
'Nakama, Takahiro'
'Fujita, Makoto'
'Sawada, Tomohisa'

_publ_section_title
;
 Engineering &#x3b2;-sheet morphologies <i>via</i> metal cross-linking and
 side chain modifications.
;
_journal_issue 40
_journal_name_full 'Chemical science'
_journal_page_first 18832
_journal_page_last 18837
_journal_paper_doi 10.1039/d5sc05237h
_journal_volume 16
_journal_year 2025
_chemical_absolute_configuration rmad
_chemical_formula_sum 'C36.25 H51 Ag F3.75 N7.62 O10.5 S1.25'
_chemical_formula_weight 980.79
_chemical_name_systematic 'metal--peptide double helical \b-sheet tape (Ile, Val)'
_chemical_properties_physical Hygroscopic
_space_group_crystal_system trigonal
_space_group_IT_number 153
_space_group_name_Hall 'P 32 2 (0 0 2)'
_space_group_name_H-M_alt 'P 32 1 2'
_atom_sites_solution_hydrogens geom
_audit_creation_method SHELXL-2018/3
_audit_update_record
;
2025-01-29 deposited with the CCDC.	2025-09-09 downloaded from the CCDC.
;
_cell_angle_alpha 90
_cell_angle_beta 90
_cell_angle_gamma 120
_cell_formula_units_Z 24
_cell_length_a 25.8746(5)
_cell_length_b 25.8746(5)
_cell_length_c 50.6017(8)
_cell_measurement_reflns_used 30023
_cell_measurement_temperature 100(2)
_cell_measurement_theta_max 62.1690
_cell_measurement_theta_min 2.5940
_cell_volume 29338.8(9)
_computing_structure_refinement 'SHELXL-2018/3 (Sheldrick, 2018)'
_computing_structure_solution 'SHELXT 2018/2 (Sheldrick, 2018)'
_diffrn_ambient_temperature 100(2)
_diffrn_measured_fraction_theta_full 0.999
_diffrn_measured_fraction_theta_max 0.990
_diffrn_measurement_device_type 'XtaLAB Synergy, Single source at offset/far, HyPix'
_diffrn_measurement_method '\w scans'
_diffrn_radiation_type CuK\a
_diffrn_radiation_wavelength 1.54184
_diffrn_reflns_av_R_equivalents 0.5442
_diffrn_reflns_av_unetI/netI 0.2379
_diffrn_reflns_Laue_measured_fraction_full 0.999
_diffrn_reflns_Laue_measured_fraction_max 0.990
_diffrn_reflns_limit_h_max 32
_diffrn_reflns_limit_h_min -30
_diffrn_reflns_limit_k_max 32
_diffrn_reflns_limit_k_min -31
_diffrn_reflns_limit_l_max 63
_diffrn_reflns_limit_l_min -62
_diffrn_reflns_number 366738
_diffrn_reflns_point_group_measured_fraction_full 0.999
_diffrn_reflns_point_group_measured_fraction_max 0.983
_diffrn_reflns_theta_full 67.684
_diffrn_reflns_theta_max 75.960
_diffrn_reflns_theta_min 2.620
_exptl_absorpt_coefficient_mu 4.424
_exptl_crystal_colour colorless
_exptl_crystal_density_diffrn 1.332
_exptl_crystal_description needle
_exptl_crystal_F_000 12159
_exptl_crystal_recrystallization_method 'Re-crystallisation from solvent: water, methanol'
_exptl_crystal_size_max 0.500
_exptl_crystal_size_mid 0.100
_exptl_crystal_size_min 0.050
_refine_diff_density_max 2.136
_refine_diff_density_min -0.817
_refine_diff_density_rms 0.153
_refine_ls_abs_structure_details
;
 Flack x determined using 4935 quotients [(I+)-(I-)]/[(I+)+(I-)]
 (Parsons, Flack and Wagner, Acta Cryst. B69 (2013) 249-259).
;
_refine_ls_abs_structure_Flack 0.018(4)
_refine_ls_extinction_method none
_refine_ls_goodness_of_fit_ref 1.077
_refine_ls_hydrogen_treatment constr
_refine_ls_matrix_type full
_refine_ls_number_parameters 2223
_refine_ls_number_reflns 40194
_refine_ls_number_restraints 4533
_refine_ls_restrained_S_all 1.052
_refine_ls_R_factor_all 0.2280
_refine_ls_R_factor_gt 0.1100
_refine_ls_shift/su_max 0.002
_refine_ls_shift/su_mean 0.000
_refine_ls_structure_factor_coef Fsqd
_refine_ls_weighting_details 'w=1/[\s^2^(Fo^2^)+(0.1200P)^2^] where P=(Fo^2^+2Fc^2^)/3'
_refine_ls_weighting_scheme calc
_refine_ls_wR_factor_gt 0.2631
_refine_ls_wR_factor_ref 0.2966
_reflns_Friedel_coverage 0.913
_reflns_Friedel_fraction_full 0.999
_reflns_Friedel_fraction_max 0.977
_reflns_number_gt 16100
_reflns_number_total 40194
_reflns_threshold_expression 'I > 2\s(I)'
_cod_data_source_file d5sc05237h2.cif
_cod_data_source_block exp_5133_a-coot-36
_cod_depositor_comments 'Adding full bibliography for 1575639--1575646.cif.'
_cod_original_cell_volume 29338.8(12)
_cod_original_sg_symbol_Hall 'P 32 2c (0 0 -1)'
_cod_original_formula_sum 'C36.25 H51 Ag F3.75 N7.62 O10.50 S1.25'
_cod_database_code 1575644
_shelx_shelxl_version_number 2018/3
_shelx_space_group_comment
;
The symmetry employed for this shelxl refinement is uniquely defined
by the following loop, which should always be used as a source of
symmetry information in preference to the above space-group names.
They are only intended as comments.
;
_shelx_estimated_absorpt_t_min 0.216
_shelx_estimated_absorpt_t_max 0.809

loop_
_space_group_symop_operation_xyz
'x, y, z'
'-y, x-y, z+2/3'
'-x+y, -x, z+1/3'
'-y, -x, -z+1/3'
'-x+y, y, -z+2/3'
'x, x-y, -z'

loop_
_atom_site_label
_atom_site_type_symbol
_atom_site_fract_x
_atom_site_fract_y
_atom_site_fract_z
_atom_site_U_iso_or_equiv
_atom_site_adp_type
_atom_site_occupancy
_atom_site_site_symmetry_order
_atom_site_calc_flag
_atom_site_refinement_flags_posn
_atom_site_refinement_flags_adp
_atom_site_refinement_flags_occupancy
_atom_site_disorder_assembly
_atom_site_disorder_group
O1_A:1 O 0.6533(7) 0.8731(7) 0.9216(3) 0.086(4) Uani 1 1 d D U . . .
C_A:1 C 0.7041(9) 0.9051(10) 0.9158(3) 0.071(4) Uani 1 1 d D U . . .
O2_A:1 O 0.7401(7) 0.8890(7) 0.9042(3) 0.095(4) Uani 1 1 d D U . . .
CT_A:1 C 0.7204(8) 0.8268(9) 0.8999(4) 0.096(5) Uani 1 1 d D U . . .
C1_A:1 C 0.7056(12) 0.7901(12) 0.9250(4) 0.132(9) Uani 1 1 d D U . . .
H1A_A:1 H 0.692591 0.748529 0.920527 0.198 Uiso 1 1 calc R U . . .
H1B_A:1 H 0.741191 0.806080 0.936273 0.198 Uiso 1 1 calc R U . . .
H1C_A:1 H 0.673617 0.792015 0.934523 0.198 Uiso 1 1 calc R U . . .
C2_A:1 C 0.6706(10) 0.8012(10) 0.8795(4) 0.101(7) Uani 1 1 d D U . . .
H2A_A:1 H 0.657437 0.758895 0.876695 0.151 Uiso 1 1 calc R U . . .
H2B_A:1 H 0.637025 0.805161 0.885897 0.151 Uiso 1 1 calc R U . . .
H2C_A:1 H 0.685327 0.822909 0.862832 0.151 Uiso 1 1 calc R U . . .
C3_A:1 C 0.7760(9) 0.8299(11) 0.8882(6) 0.137(10) Uani 1 1 d D U . . .
H3A_A:1 H 0.768036 0.789465 0.884288 0.205 Uiso 1 1 calc R U . . .
H3B_A:1 H 0.786914 0.853340 0.871818 0.205 Uiso 1 1 calc R U . . .
H3C_A:1 H 0.808961 0.848925 0.900845 0.205 Uiso 1 1 calc R U . . .
N_A:2 N 0.7335(7) 0.9635(8) 0.9189(4) 0.089(5) Uani 1 1 d D U . . .
H0_A:2 H 0.771749 0.983708 0.914975 0.106 Uiso 1 1 calc R U . . .
CA_A:2 C 0.7038(7) 0.9958(7) 0.9286(3) 0.068(4) Uani 1 1 d D U . . .
HA_A:2 H 0.670656 0.967615 0.940442 0.081 Uiso 1 1 calc R U . . .
CB_A:2 C 0.7452(6) 1.0510(7) 0.9457(3) 0.064(4) Uani 1 1 d D U . . .
HB_A:2 H 0.721054 1.068995 0.952029 0.077 Uiso 1 1 calc R U . . .
CG1_A:2 C 0.7985(9) 1.0991(9) 0.9302(4) 0.107(7) Uani 1 1 d D U . . .
HG1A_A:2 H 0.832937 1.119341 0.942297 0.128 Uiso 1 1 calc R U . A 1
HG1B_A:2 H 0.809360 1.079394 0.916218 0.128 Uiso 1 1 calc R U . A 1
CG2_A:2 C 0.7665(9) 1.0316(10) 0.9700(3) 0.090(7) Uani 1 1 d D U . . .
HG2A_A:2 H 0.731948 1.000888 0.979642 0.136 Uiso 1 1 calc R U . . .
HG2B_A:2 H 0.791827 1.015382 0.964321 0.136 Uiso 1 1 calc R U . . .
HG2C_A:2 H 0.789507 1.066099 0.981511 0.136 Uiso 1 1 calc R U . . .
CD1A_A:2 C 0.7878(15) 1.1460(15) 0.9173(8) 0.112(15) Uani 0.57(4) 1 d D U P B 1
HD1A_A:2 H 0.823863 1.174901 0.907834 0.167 Uiso 0.57(4) 1 calc R U P B 1
HD1B_A:2 H 0.754502 1.126734 0.904798 0.167 Uiso 0.57(4) 1 calc R U P B 1
HD1C_A:2 H 0.778123 1.166757 0.930926 0.167 Uiso 0.57(4) 1 calc R U P B 1
CD1B_A:2 C 0.825(2) 1.1599(14) 0.9382(11) 0.12(2) Uani 0.43(4) 1 d D U P B 2
HD1D_A:2 H 0.858489 1.184776 0.926312 0.178 Uiso 0.43(4) 1 calc R U P B 2
HD1E_A:2 H 0.795533 1.172779 0.937436 0.178 Uiso 0.43(4) 1 calc R U P B 2
HD1F_A:2 H 0.840191 1.163975 0.956296 0.178 Uiso 0.43(4) 1 calc R U P B 2
C_A:2 C 0.6755(7) 1.0106(8) 0.9062(3) 0.065(5) Uani 1 1 d D U . . .
O_A:2 O 0.6939(5) 1.0124(7) 0.8834(2) 0.084(4) Uani 1 1 d D U . . .
O_A:3 O 0.5192(5) 0.9984(5) 0.92202(17) 0.057(3) Uani 1 1 d D U . . .
C_A:3 C 0.5344(6) 1.0074(7) 0.8986(2) 0.056(4) Uani 1 1 d D U . . .
CA_A:3 C 0.5995(6) 1.0314(7) 0.8908(3) 0.059(4) Uani 1 1 d D U . . .
HA_A:3 H 0.598432 1.006654 0.875348 0.071 Uiso 1 1 calc R U . . .
N_A:3 N 0.6317(5) 1.0201(7) 0.9115(2) 0.060(4) Uani 1 1 d D U . . .
H0_A:3 H 0.621312 1.019716 0.928128 0.072 Uiso 1 1 calc R U . . .
CB_A:3 C 0.6280(8) 1.0931(7) 0.8810(3) 0.091(5) Uani 1 1 d D U . . .
HB1_A:3 H 0.597477 1.098246 0.871442 0.109 Uiso 1 1 calc R U . C 1
HB2_A:3 H 0.658837 1.098486 0.867917 0.109 Uiso 1 1 calc R U . C 1
C3A_A:3 C 0.6567(15) 1.1418(11) 0.9012(5) 0.095(11) Uani 0.43(4) 1 d D U P D 1
C7A_A:3 C 0.7167(16) 1.1843(19) 0.8986(8) 0.142(17) Uani 0.43(4) 1 d D U P D 1
H7A_A:3 H 0.739094 1.182952 0.884017 0.171 Uiso 0.43(4) 1 calc R U P D 1
C6A_A:3 C 0.744(2) 1.229(2) 0.9176(10) 0.17(2) Uani 0.43(4) 1 d D U P D 1
H6A_A:3 H 0.784807 1.257954 0.916513 0.203 Uiso 0.43(4) 1 calc R U P D 1
C5A_A:3 C 0.708(3) 1.2291(18) 0.9379(8) 0.178(19) Uani 0.43(4) 1 d D U P D 1
H5A_A:3 H 0.726357 1.260076 0.950688 0.213 Uiso 0.43(4) 1 calc R U P D 1
N1A_A:3 N 0.651(3) 1.189(2) 0.9409(7) 0.136(17) Uani 0.43(4) 1 d D U P D 1
C4A_A:3 C 0.626(2) 1.1454(18) 0.9227(7) 0.110(14) Uani 0.43(4) 1 d D U P D 1
H4A_A:3 H 0.585165 1.115793 0.924696 0.132 Uiso 0.43(4) 1 calc R U P D 1
C3B_A:3 C 0.6403(13) 1.1452(8) 0.8981(5) 0.103(10) Uani 0.57(4) 1 d D U P D 2
C7B_A:3 C 0.6885(16) 1.2013(10) 0.8920(7) 0.124(14) Uani 0.57(4) 1 d D U P D 2
H7B_A:3 H 0.710566 1.206841 0.876212 0.149 Uiso 0.57(4) 1 calc R U P D 2
C6B_A:3 C 0.704(2) 1.2489(11) 0.9090(8) 0.155(17) Uani 0.57(4) 1 d D U P D 2
H6B_A:3 H 0.737011 1.287427 0.905091 0.186 Uiso 0.57(4) 1 calc R U P D 2
C5B_A:3 C 0.6708(19) 1.2385(13) 0.9318(7) 0.141(16) Uani 0.57(4) 1 d D U P D 2
H5B_A:3 H 0.682009 1.270514 0.943874 0.170 Uiso 0.57(4) 1 calc R U P D 2
N1B_A:3 N 0.6234(16) 1.1855(13) 0.9376(6) 0.104(10) Uani 0.57(4) 1 d D U P D 2
C4B_A:3 C 0.6090(16) 1.1403(12) 0.9209(6) 0.116(13) Uani 0.57(4) 1 d D U P D 2
H4B_A:3 H 0.575367 1.102614 0.924989 0.139 Uiso 0.57(4) 1 calc R U P D 2
N_A:4 N 0.4974(5) 0.9991(6) 0.8790(2) 0.051(3) Uani 1 1 d D U . . .
H0_A:4 H 0.510617 1.004776 0.862629 0.062 Uiso 1 1 calc R U . . .
CA_A:4 C 0.4362(7) 0.9811(10) 0.8839(3) 0.064(5) Uani 1 1 d D U . . .
HA1_A:4 H 0.434076 1.008491 0.896966 0.077 Uiso 1 1 calc R U . . .
HA2_A:4 H 0.415759 0.940431 0.891630 0.077 Uiso 1 1 calc R U . . .
C_A:4 C 0.4044(6) 0.9812(7) 0.8590(2) 0.050(4) Uani 1 1 d D U . . .
O_A:4 O 0.4288(4) 0.9911(5) 0.83710(16) 0.053(3) Uani 1 1 d D U . . .
N_A:5 N 0.3489(5) 0.9702(7) 0.8629(2) 0.055(4) Uani 1 1 d D U . . .
H0_A:5 H 0.335122 0.963911 0.879178 0.066 Uiso 1 1 calc R U . . .
CA_A:5 C 0.3093(6) 0.9679(7) 0.8415(2) 0.048(3) Uani 1 1 d D U . . .
HA_A:5 H 0.333708 0.988313 0.825548 0.058 Uiso 1 1 calc R U . . .
C_A:5 C 0.2744(7) 0.9982(8) 0.8497(3) 0.065(4) Uani 1 1 d D U . . .
O_A:5 O 0.2566(6) 0.9939(7) 0.87303(19) 0.080(4) Uani 1 1 d D U . . .
CB_A:5 C 0.2641(7) 0.9042(7) 0.8346(3) 0.064(4) Uani 1 1 d D U . . .
HB1_A:5 H 0.241790 0.883566 0.850829 0.077 Uiso 1 1 calc R U . . .
HB2_A:5 H 0.235102 0.904313 0.821898 0.077 Uiso 1 1 calc R U . . .
C6_A:5 C 0.2907(7) 0.8695(6) 0.8230(2) 0.064(4) Uani 1 1 d D U . . .
C7_A:5 C 0.3020(7) 0.8721(7) 0.7962(2) 0.063(4) Uani 1 1 d D U . . .
H7_A:5 H 0.288805 0.893241 0.785401 0.076 Uiso 1 1 calc R U . . .
N8_A:5 N 0.3299(7) 0.8472(7) 0.7846(2) 0.075(4) Uani 1 1 d D U . . .
C9_A:5 C 0.3457(9) 0.8146(9) 0.7999(3) 0.097(6) Uani 1 1 d D U . . .
H9_A:5 H 0.365480 0.795959 0.791938 0.117 Uiso 1 1 calc R U . . .
C10_A:5 C 0.3342(11) 0.8077(10) 0.8264(3) 0.124(8) Uani 1 1 d D U . . .
H10_A:5 H 0.344546 0.783391 0.836594 0.148 Uiso 1 1 calc R U . . .
C11_A:5 C 0.3075(10) 0.8362(10) 0.8380(3) 0.114(8) Uani 1 1 d D U . . .
H11_A:5 H 0.300530 0.832852 0.856569 0.137 Uiso 1 1 calc R U . . .
N_A:6 N 0.2619(8) 1.0249(8) 0.8309(3) 0.086(5) Uani 1 1 d D U . . .
H0_A:6 H 0.276136 1.026294 0.814964 0.103 Uiso 1 1 calc R U . . .
CA_A:6 C 0.2256(9) 1.0522(9) 0.8352(3) 0.093(5) Uani 1 1 d D U . . .
HA_A:6 H 0.202752 1.035386 0.851948 0.112 Uiso 1 1 calc R U . . .
CB_A:6 C 0.2620(11) 1.1212(10) 0.8382(4) 0.119(7) Uani 1 1 d D U . . .
HB_A:6 H 0.234075 1.137201 0.840059 0.143 Uiso 1 1 calc R U . . .
CG1_A:6 C 0.3032(11) 1.1507(12) 0.8150(5) 0.129(9) Uani 1 1 d D U . . .
HG1A_A:6 H 0.279527 1.142141 0.798810 0.193 Uiso 1 1 calc R U . . .
HG1B_A:6 H 0.326123 1.193897 0.817854 0.193 Uiso 1 1 calc R U . . .
HG1C_A:6 H 0.330587 1.135041 0.813320 0.193 Uiso 1 1 calc R U . . .
CG2_A:6 C 0.2995(16) 1.1350(17) 0.8630(5) 0.188(14) Uani 1 1 d D U . . .
HG2A_A:6 H 0.273428 1.116217 0.878223 0.282 Uiso 1 1 calc R U . . .
HG2B_A:6 H 0.326940 1.119463 0.861072 0.282 Uiso 1 1 calc R U . . .
HG2C_A:6 H 0.322476 1.178320 0.865605 0.282 Uiso 1 1 calc R U . . .
C_A:6 C 0.1800(10) 1.0302(10) 0.8120(3) 0.085(5) Uani 1 1 d D U . . .
O_A:6 O 0.1921(6) 1.0251(7) 0.7897(3) 0.090(4) Uani 1 1 d D U . . .
O1_A:7 O 0.1334(8) 1.0320(9) 0.8204(3) 0.113(5) Uani 1 1 d D U . . .
C1_A:7 C 0.0886(11) 1.0172(17) 0.8003(5) 0.154(13) Uani 1 1 d D U . . .
H1A_A:7 H 0.054793 1.019331 0.807862 0.231 Uiso 1 1 calc R U . . .
H1B_A:7 H 0.105627 1.045478 0.785651 0.231 Uiso 1 1 calc R U . . .
H1C_A:7 H 0.074782 0.976634 0.793865 0.231 Uiso 1 1 calc R U . . .
O1_B:1 O 0.1379(6) 0.7973(6) 0.8592(2) 0.086(4) Uani 1 1 d D U . . .
C_B:1 C 0.1085(8) 0.7774(8) 0.8788(3) 0.061(4) Uani 1 1 d D U . . .
O2_B:1 O 0.0720(7) 0.7194(6) 0.8828(2) 0.089(4) Uani 1 1 d D U . . .
CT_B:1 C 0.0558(10) 0.6761(8) 0.8620(4) 0.116(7) Uani 1 1 d D U . . .
C1_B:1 C 0.0314(13) 0.6951(13) 0.8391(5) 0.169(12) Uani 1 1 d D U . . .
H1A_B:1 H 0.020088 0.666076 0.824706 0.254 Uiso 1 1 calc R U . . .
H1B_B:1 H -0.003800 0.696921 0.844944 0.254 Uiso 1 1 calc R U . . .
H1C_B:1 H 0.061963 0.734518 0.832849 0.254 Uiso 1 1 calc R U . . .
C2_B:1 C 0.1117(11) 0.6774(14) 0.8519(6) 0.166(11) Uani 1 1 d D U . . .
H2A_B:1 H 0.100953 0.647994 0.837746 0.248 Uiso 1 1 calc R U . . .
H2B_B:1 H 0.139523 0.717311 0.845094 0.248 Uiso 1 1 calc R U . . .
H2C_B:1 H 0.130584 0.667808 0.866408 0.248 Uiso 1 1 calc R U . . .
C3_B:1 C 0.0112(13) 0.6176(9) 0.8747(5) 0.149(12) Uani 1 1 d D U . . .
H3A_B:1 H -0.002189 0.585397 0.861718 0.224 Uiso 1 1 calc R U . . .
H3B_B:1 H 0.030013 0.609243 0.889667 0.224 Uiso 1 1 calc R U . . .
H3C_B:1 H -0.023175 0.620336 0.881061 0.224 Uiso 1 1 calc R U . . .
N_B:2 N 0.1057(7) 0.8095(6) 0.8992(3) 0.068(4) Uani 1 1 d D U . . .
H0_B:2 H 0.082143 0.791367 0.912748 0.081 Uiso 1 1 calc R U . . .
CA_B:2 C 0.1414(8) 0.8731(7) 0.8988(3) 0.063(4) Uani 1 1 d D U . . .
HA_B:2 H 0.174648 0.883141 0.886024 0.076 Uiso 1 1 calc R U . . .
CB_B:2 C 0.1107(8) 0.9070(9) 0.8897(3) 0.076(5) Uani 1 1 d D U . . .
HB_B:2 H 0.140667 0.950562 0.890379 0.091 Uiso 1 1 calc R U . . .
CG1_B:2 C 0.0598(9) 0.8959(12) 0.9078(3) 0.099(7) Uani 1 1 d D U . . .
HG1A_B:2 H 0.075188 0.906536 0.926081 0.118 Uiso 1 1 calc R U . . .
HG1B_B:2 H 0.029795 0.852866 0.907538 0.118 Uiso 1 1 calc R U . . .
CG2_B:2 C 0.0914(10) 0.8909(11) 0.8607(3) 0.092(7) Uani 1 1 d D U . . .
HG2A_B:2 H 0.126139 0.898967 0.849973 0.138 Uiso 1 1 calc R U . . .
HG2B_B:2 H 0.061325 0.848446 0.859493 0.138 Uiso 1 1 calc R U . . .
HG2C_B:2 H 0.074427 0.914934 0.854272 0.138 Uiso 1 1 calc R U . . .
CD1_B:2 C 0.0293(15) 0.9316(16) 0.9002(6) 0.154(12) Uani 1 1 d D U . . .
HD1A_B:2 H -0.003159 0.922584 0.912642 0.230 Uiso 1 1 calc R U . . .
HD1B_B:2 H 0.058509 0.974385 0.900831 0.230 Uiso 1 1 calc R U . . .
HD1C_B:2 H 0.013083 0.920675 0.882275 0.230 Uiso 1 1 calc R U . . .
C_B:2 C 0.1709(7) 0.8948(7) 0.9266(2) 0.048(4) Uani 1 1 d D U . . .
O_B:2 O 0.1476(5) 0.8661(5) 0.94629(18) 0.055(3) Uani 1 1 d D U . . .
O_B:3 O 0.3379(5) 0.9901(6) 0.91807(17) 0.066(3) Uani 1 1 d D U . . .
C_B:3 C 0.3222(6) 0.9822(6) 0.9414(2) 0.042(3) Uani 1 1 d D U . . .
CA_B:3 C 0.2603(6) 0.9683(7) 0.9493(2) 0.045(3) Uani 1 1 d D U . . .
HA_B:3 H 0.244776 0.936746 0.963266 0.053 Uiso 1 1 calc R U . . .
N_B:3 N 0.2220(5) 0.9456(6) 0.92614(19) 0.043(3) Uani 1 1 d D U . . .
H0_B:3 H 0.233201 0.966429 0.911399 0.052 Uiso 1 1 calc R U . . .
CB_B:3 C 0.2633(6) 1.0247(7) 0.9604(3) 0.057(4) Uani 1 1 d D U . . .
HB1_B:3 H 0.292522 1.040506 0.975070 0.069 Uiso 1 1 calc R U . . .
HB2_B:3 H 0.276894 1.055543 0.946457 0.069 Uiso 1 1 calc R U . . .
C3_B:3 C 0.2030(5) 1.0114(6) 0.9704(2) 0.046(3) Uani 1 1 d D U . . .
C7_B:3 C 0.1657(6) 1.0243(7) 0.9560(3) 0.058(4) Uani 1 1 d D U . . .
H7_B:3 H 0.177991 1.043143 0.939201 0.069 Uiso 1 1 calc R U . . .
C6_B:3 C 0.1102(6) 1.0098(7) 0.9660(3) 0.061(4) Uani 1 1 d D U . . .
H6_B:3 H 0.084509 1.019712 0.956616 0.074 Uiso 1 1 calc R U . . .
C5_B:3 C 0.0934(7) 0.9808(7) 0.9896(3) 0.056(4) Uani 1 1 d D U . . .
H5_B:3 H 0.054287 0.968382 0.995945 0.067 Uiso 1 1 calc R U . . .
N1_B:3 N 0.1288(5) 0.9692(6) 1.0043(2) 0.056(3) Uani 1 1 d D U . . .
C4_B:3 C 0.1827(6) 0.9847(6) 0.9948(2) 0.052(4) Uani 1 1 d D U . . .
H4_B:3 H 0.208570 0.977107 1.005338 0.063 Uiso 1 1 calc R U . . .
N_B:4 N 0.3578(5) 0.9853(6) 0.9606(2) 0.053(4) Uani 1 1 d D U . . .
H0_B:4 H 0.344636 0.978857 0.976954 0.064 Uiso 1 1 calc R U . . .
CA_B:4 C 0.4184(6) 0.9992(9) 0.9553(2) 0.058(4) Uani 1 1 d D U . . .
HA1_B:4 H 0.438807 1.035701 0.944350 0.069 Uiso 1 1 calc R U . . .
HA2_B:4 H 0.417821 0.966002 0.945315 0.069 Uiso 1 1 calc R U . . .
C_B:4 C 0.4521(6) 1.0087(6) 0.9810(2) 0.044(4) Uani 1 1 d D U . . .
O_B:4 O 0.4284(4) 1.0077(5) 1.00239(16) 0.056(3) Uani 1 1 d D U . . .
N_B:5 N 0.5055(5) 1.0154(6) 0.97904(19) 0.052(3) Uani 1 1 d D U . . .
H0_B:5 H 0.519991 1.015368 0.963328 0.062 Uiso 1 1 calc R U . . .
CA_B:5 C 0.5414(6) 1.0231(6) 1.0026(2) 0.045(3) Uani 1 1 d D U . . .
HA_B:5 H 0.536469 1.050290 1.015112 0.054 Uiso 1 1 calc R U . . .
C_B:5 C 0.6066(6) 1.0514(6) 0.9954(2) 0.040(3) Uani 1 1 d D U . . .
O_B:5 O 0.6229(4) 1.0509(5) 0.97233(17) 0.048(3) Uani 1 1 d D U . . .
CB_B:5 C 0.5211(6) 0.9638(6) 1.0166(2) 0.046(3) Uani 1 1 d D U . . .
HB1_B:5 H 0.536388 0.971682 1.034925 0.055 Uiso 1 1 calc R U . . .
HB2_B:5 H 0.476964 0.941321 1.017405 0.055 Uiso 1 1 calc R U . . .
C6_B:5 C 0.5423(6) 0.9260(5) 1.0030(2) 0.051(3) Uani 1 1 d D U . . .
C7_B:5 C 0.5188(6) 0.9001(7) 0.9785(2) 0.066(4) Uani 1 1 d D U . . .
H7_B:5 H 0.486638 0.903565 0.971568 0.079 Uiso 1 1 calc R U . . .
N8_B:5 N 0.5392(7) 0.8707(6) 0.9645(2) 0.070(4) Uani 1 1 d D U . . .
C9_B:5 C 0.5827(7) 0.8632(7) 0.9747(3) 0.079(5) Uani 1 1 d D U . . .
H9_B:5 H 0.596979 0.841951 0.964630 0.095 Uiso 1 1 calc R U . . .
C10_B:5 C 0.6079(7) 0.8852(7) 0.9993(3) 0.071(4) Uani 1 1 d D U . . .
H10_B:5 H 0.637701 0.878093 1.006416 0.085 Uiso 1 1 calc R U . . .
C11_B:5 C 0.5875(6) 0.9183(6) 1.0130(2) 0.058(4) Uani 1 1 d D U . . .
H11_B:5 H 0.605069 0.935719 1.029474 0.069 Uiso 1 1 calc R U . . .
N_B:6 N 0.6424(5) 1.0771(5) 1.0161(2) 0.047(3) Uani 1 1 d D U . . .
H0_B:6 H 0.625905 1.079137 1.031006 0.056 Uiso 1 1 calc R U . . .
CA_B:6 C 0.7062(6) 1.1016(6) 1.0157(3) 0.056(3) Uani 1 1 d D U . . .
HA_B:6 H 0.715845 1.089780 0.998405 0.067 Uiso 1 1 calc R U . . .
CB_B:6 C 0.7413(7) 1.1706(6) 1.0165(3) 0.069(4) Uani 1 1 d D U . . .
HB_B:6 H 0.784577 1.183618 1.014607 0.083 Uiso 1 1 calc R U . . .
CG1_B:6 C 0.7333(8) 1.1919(8) 1.0434(3) 0.072(5) Uani 1 1 d D U . . .
HG1A_B:6 H 0.745248 1.173682 1.057334 0.108 Uiso 1 1 calc R U . . .
HG1B_B:6 H 0.758100 1.235470 1.044434 0.108 Uiso 1 1 calc R U . . .
HG1C_B:6 H 0.691275 1.180415 1.045859 0.108 Uiso 1 1 calc R U . . .
CG2_B:6 C 0.7245(10) 1.1953(10) 0.9938(4) 0.097(7) Uani 1 1 d D U . . .
HG2A_B:6 H 0.730932 1.179509 0.977275 0.146 Uiso 1 1 calc R U . . .
HG2B_B:6 H 0.682335 1.183893 0.995219 0.146 Uiso 1 1 calc R U . . .
HG2C_B:6 H 0.749160 1.238949 0.993793 0.146 Uiso 1 1 calc R U . . .
C_B:6 C 0.7265(7) 1.0749(7) 1.0367(3) 0.055(4) Uani 1 1 d D U . . .
O_B:6 O 0.6925(5) 1.0385(5) 1.0523(2) 0.063(3) Uani 1 1 d D U . . .
O1_B:7 O 0.7827(5) 1.0931(7) 1.0350(3) 0.091(5) Uani 1 1 d D U . . .
C1_B:7 C 0.8041(11) 1.0707(15) 1.0566(7) 0.179(17) Uani 1 1 d D U . . .
H1A_B:7 H 0.846907 1.085761 1.054386 0.268 Uiso 1 1 calc R U . . .
H1B_B:7 H 0.797032 1.084409 1.073542 0.268 Uiso 1 1 calc R U . . .
H1C_B:7 H 0.782569 1.026982 1.056210 0.268 Uiso 1 1 calc R U . . .
O1_C:1 O 0.5067(6) 0.9286(6) 1.1182(2) 0.075(4) Uani 1 1 d D U . . .
C_C:1 C 0.5437(8) 0.9400(7) 1.1020(3) 0.058(4) Uani 1 1 d D U . . .
O2_C:1 O 0.5508(6) 0.9006(5) 1.0874(2) 0.074(3) Uani 1 1 d D U . . .
CT_C:1 C 0.5054(8) 0.8372(7) 1.0886(3) 0.078(5) Uani 1 1 d D U . . .
C1_C:1 C 0.5042(11) 0.8137(10) 1.1160(3) 0.097(7) Uani 1 1 d D U . . .
H1A_C:1 H 0.473893 0.771278 1.116808 0.146 Uiso 1 1 calc R U . . .
H1B_C:1 H 0.543438 0.818541 1.120122 0.146 Uiso 1 1 calc R U . . .
H1C_C:1 H 0.494635 0.835940 1.128857 0.146 Uiso 1 1 calc R U . . .
C2_C:1 C 0.4469(9) 0.8304(10) 1.0800(5) 0.104(7) Uani 1 1 d D U . . .
H2A_C:1 H 0.416071 0.788126 1.080701 0.156 Uiso 1 1 calc R U . . .
H2B_C:1 H 0.435988 0.853365 1.091810 0.156 Uiso 1 1 calc R U . . .
H2C_C:1 H 0.450445 0.845098 1.061869 0.156 Uiso 1 1 calc R U . . .
C3_C:1 C 0.5286(11) 0.8093(9) 1.0690(4) 0.098(7) Uani 1 1 d D U . . .
H3A_C:1 H 0.501127 0.766164 1.068217 0.147 Uiso 1 1 calc R U . . .
H3B_C:1 H 0.531649 0.826705 1.051441 0.147 Uiso 1 1 calc R U . . .
H3C_C:1 H 0.568119 0.817082 1.074603 0.147 Uiso 1 1 calc R U . . .
N_C:2 N 0.5885(6) 0.9975(6) 1.0969(3) 0.061(3) Uani 1 1 d D U . . .
H0_C:2 H 0.621506 1.003312 1.089191 0.073 Uiso 1 1 calc R U . . .
CA_C:2 C 0.5828(6) 1.0489(6) 1.1039(3) 0.059(3) Uani 1 1 d D U . . .
HA_C:2 H 0.558910 1.039552 1.120542 0.070 Uiso 1 1 calc R U . . .
CB_C:2 C 0.6436(6) 1.1050(6) 1.1085(3) 0.075(5) Uani 1 1 d D U . . .
HB_C:2 H 0.666081 1.113900 1.091499 0.090 Uiso 1 1 calc R U . . .
CG1_C:2 C 0.6819(10) 1.0975(11) 1.1296(5) 0.131(9) Uani 1 1 d D U . . .
HG1A_C:2 H 0.659820 1.086112 1.146557 0.157 Uiso 1 1 calc R U . . .
HG1B_C:2 H 0.689025 1.064794 1.124294 0.157 Uiso 1 1 calc R U . . .
CG2_C:2 C 0.6344(9) 1.1582(8) 1.1143(5) 0.099(7) Uani 1 1 d D U . . .
HG2A_C:2 H 0.609717 1.161259 1.100348 0.148 Uiso 1 1 calc R U . . .
HG2B_C:2 H 0.614327 1.152287 1.131377 0.148 Uiso 1 1 calc R U . . .
HG2C_C:2 H 0.673182 1.195060 1.114813 0.148 Uiso 1 1 calc R U . . .
CD1_C:2 C 0.7411(12) 1.1538(17) 1.1336(9) 0.23(2) Uani 1 1 d D U . . .
HD1A_C:2 H 0.763968 1.146879 1.147216 0.344 Uiso 1 1 calc R U . . .
HD1B_C:2 H 0.763518 1.164798 1.116982 0.344 Uiso 1 1 calc R U . . .
HD1C_C:2 H 0.734315 1.186116 1.139245 0.344 Uiso 1 1 calc R U . . .
C_C:2 C 0.5471(6) 1.0573(6) 1.0813(3) 0.047(3) Uani 1 1 d D U . . .
O_C:2 O 0.5721(4) 1.0741(5) 1.05943(18) 0.050(3) Uani 1 1 d D U . . .
O_C:3 O 0.3768(5) 0.9623(6) 1.09225(19) 0.079(4) Uani 1 1 d D U . . .
C_C:3 C 0.3912(6) 0.9877(6) 1.0707(2) 0.051(4) Uani 1 1 d D U . . .
CA_C:3 C 0.4532(5) 1.0415(6) 1.0661(3) 0.047(3) Uani 1 1 d D U . . .
HA_C:3 H 0.468249 1.036677 1.048612 0.057 Uiso 1 1 calc R U . . .
N_C:3 N 0.4943(5) 1.0455(6) 1.0863(2) 0.050(3) Uani 1 1 d D U . . .
H0_C:3 H 0.482244 1.039369 1.102889 0.060 Uiso 1 1 calc R U . . .
CB_C:3 C 0.4472(7) 1.0981(6) 1.0651(3) 0.071(4) Uani 1 1 d D U . . .
HB1_C:3 H 0.412246 1.090126 1.054143 0.085 Uiso 1 1 calc R U . . .
HB2_C:3 H 0.440604 1.108369 1.083151 0.085 Uiso 1 1 calc R U . . .
C3_C:3 C 0.5024(7) 1.1495(6) 1.0536(3) 0.093(6) Uani 1 1 d D U . . .
C7_C:3 C 0.5440(10) 1.1951(9) 1.0698(4) 0.154(12) Uani 1 1 d D U . . .
H7_C:3 H 0.536009 1.195706 1.088119 0.185 Uiso 1 1 calc R U . . .
C6_C:3 C 0.5971(10) 1.2394(10) 1.0590(5) 0.189(15) Uani 1 1 d D U . . .
H6_C:3 H 0.625764 1.271700 1.069335 0.227 Uiso 1 1 calc R U . . .
C5_C:3 C 0.6060(10) 1.2341(10) 1.0324(5) 0.163(12) Uani 1 1 d D U . . .
H5_C:3 H 0.643029 1.262905 1.024924 0.196 Uiso 1 1 calc R U . . .
N1_C:3 N 0.5670(9) 1.1920(8) 1.0167(4) 0.120(7) Uani 1 1 d D U . . .
C4_C:3 C 0.5158(8) 1.1504(7) 1.0271(3) 0.101(7) Uani 1 1 d D U . . .
H4_C:3 H 0.487257 1.120080 1.015922 0.122 Uiso 1 1 calc R U . . .
N_C:4 N 0.3531(5) 0.9690(6) 1.0509(2) 0.047(3) Uani 1 1 d D U . . .
H0_C:4 H 0.364146 0.987684 1.035612 0.057 Uiso 1 1 calc R U . . .
CA_C:4 C 0.2967(6) 0.9209(7) 1.0536(2) 0.039(3) Uani 1 1 d D U . . .
HA1_C:4 H 0.276105 0.928718 1.068203 0.046 Uiso 1 1 calc R U . . .
HA2_C:4 H 0.299536 0.885309 1.058329 0.046 Uiso 1 1 calc R U . . .
C_C:4 C 0.2593(6) 0.9076(6) 1.0283(2) 0.040(3) Uani 1 1 d D U . . .
O_C:4 O 0.2818(4) 0.9373(5) 1.00834(17) 0.047(3) Uani 1 1 d D U . . .
N_C:6 N 0.0724(5) 0.7916(6) 0.9889(2) 0.061(4) Uani 1 1 d D U . . .
H0_C:6 H 0.089170 0.814323 0.974996 0.073 Uiso 1 1 calc R U . . .
CA_C:6 C 0.0077(6) 0.7528(7) 0.9889(3) 0.067(4) Uani 1 1 d D U . . .
HA_C:6 H -0.002795 0.723150 1.003543 0.081 Uiso 1 1 calc R U . . .
CB_C:6 C -0.0231(8) 0.7898(9) 0.9948(4) 0.089(5) Uani 1 1 d D U . . .
HB_C:6 H -0.002886 0.814640 1.010735 0.107 Uiso 1 1 calc R U . . .
CG1_C:6 C -0.0868(9) 0.7498(14) 1.0021(7) 0.160(14) Uani 1 1 d D U . . .
HG1A_C:6 H -0.089161 0.723820 1.016744 0.239 Uiso 1 1 calc R U . . .
HG1B_C:6 H -0.104370 0.773980 1.007666 0.239 Uiso 1 1 calc R U . . .
HG1C_C:6 H -0.108670 0.725373 0.986875 0.239 Uiso 1 1 calc R U . . .
CG2_C:6 C -0.0123(9) 0.8324(9) 0.9726(4) 0.088(6) Uani 1 1 d D U . . .
HG2A_C:6 H 0.030627 0.856656 0.969269 0.133 Uiso 1 1 calc R U . . .
HG2B_C:6 H -0.032454 0.809964 0.956626 0.133 Uiso 1 1 calc R U . . .
HG2C_C:6 H -0.028154 0.858571 0.977417 0.133 Uiso 1 1 calc R U . . .
C_C:6 C -0.0109(8) 0.7192(10) 0.9636(3) 0.083(6) Uani 1 1 d D U . . .
O_C:6 O 0.0175(6) 0.7380(6) 0.9434(2) 0.072(3) Uani 1 1 d D U . . .
N_C:5 N 0.2044(5) 0.8614(5) 1.02942(18) 0.039(3) Uani 1 1 d D U . . .
H0_C:5 H 0.187198 0.845978 1.044657 0.047 Uiso 1 1 calc R U . . .
CA_C:5 C 0.1732(6) 0.8369(6) 1.0043(2) 0.037(3) Uani 1 1 d D U . . .
HA_C:5 H 0.176643 0.870843 0.993462 0.044 Uiso 1 1 calc R U . . .
C_C:5 C 0.1082(6) 0.7945(6) 1.0091(2) 0.046(4) Uani 1 1 d D U . . .
O_C:5 O 0.0900(5) 0.7656(5) 1.03019(17) 0.052(3) Uani 1 1 d D U . . .
CB_C:5 C 0.2012(7) 0.8063(8) 0.9884(3) 0.059(4) Uani 1 1 d D U . . .
HB1_C:5 H 0.168687 0.769367 0.980396 0.070 Uiso 1 1 calc R U . . .
HB2_C:5 H 0.224955 0.833091 0.973716 0.070 Uiso 1 1 calc R U . . .
C6_C:5 C 0.2405(6) 0.7907(6) 1.0041(2) 0.056(4) Uani 1 1 d D U . . .
C7_C:5 C 0.2191(6) 0.7498(6) 1.0246(3) 0.058(4) Uani 1 1 d D U . . .
H7_C:5 H 0.177231 0.727172 1.027290 0.070 Uiso 1 1 calc R U . . .
N8_C:5 N 0.2548(6) 0.7405(6) 1.0408(3) 0.072(4) Uani 1 1 d D U . . .
C9_C:5 C 0.3138(7) 0.7722(8) 1.0365(3) 0.084(6) Uani 1 1 d D U . . .
H9_C:5 H 0.339295 0.765471 1.047663 0.101 Uiso 1 1 calc R U . . .
C10_C:5 C 0.3392(6) 0.8137(8) 1.0167(3) 0.077(5) Uani 1 1 d D U . . .
H10_C:5 H 0.381284 0.835918 1.014446 0.093 Uiso 1 1 calc R U . . .
C11_C:5 C 0.3012(6) 0.8222(7) 1.0002(3) 0.065(4) Uani 1 1 d D U . . .
H11_C:5 H 0.317287 0.849982 0.986090 0.077 Uiso 1 1 calc R U . . .
O1_C:7 O -0.0632(7) 0.6714(8) 0.9656(3) 0.121(7) Uani 1 1 d D U . . .
C1_C:7 C -0.0901(12) 0.6448(15) 0.9406(4) 0.160(16) Uani 1 1 d D U . . .
H1A_C:7 H -0.129050 0.609209 0.943690 0.240 Uiso 1 1 calc R U . . .
H1B_C:7 H -0.095236 0.673568 0.930006 0.240 Uiso 1 1 calc R U . . .
H1C_C:7 H -0.064203 0.633422 0.931122 0.240 Uiso 1 1 calc R U . . .
O1_D:1 O 0.1223(7) 0.6136(7) 1.0503(3) 0.101(5) Uani 1 1 d D U . . .
C_D:1 C 0.0759(10) 0.5689(9) 1.0525(3) 0.070(4) Uani 1 1 d D U . . .
O2_D:1 O 0.0662(8) 0.5136(7) 1.0532(4) 0.123(6) Uani 1 1 d D U . . .
CT_D:1 C 0.0999(10) 0.4911(9) 1.0420(4) 0.125(7) Uani 1 1 d D U . . .
C1_D:1 C 0.0760(17) 0.4688(14) 1.0131(5) 0.243(18) Uani 1 1 d D U . . .
H1A_D:1 H 0.099318 0.452766 1.004917 0.364 Uiso 1 1 calc R U . . .
H1B_D:1 H 0.033910 0.437578 1.013918 0.364 Uiso 1 1 calc R U . . .
H1C_D:1 H 0.079869 0.502377 1.002572 0.364 Uiso 1 1 calc R U . . .
C2_D:1 C 0.1652(10) 0.5317(11) 1.0381(8) 0.194(15) Uani 1 1 d D U . . .
H2A_D:1 H 0.182682 0.509461 1.030129 0.291 Uiso 1 1 calc R U . . .
H2B_D:1 H 0.171677 0.564655 1.026497 0.291 Uiso 1 1 calc R U . . .
H2C_D:1 H 0.184135 0.547654 1.055284 0.291 Uiso 1 1 calc R U . . .
C3_D:1 C 0.0782(15) 0.4300(10) 1.0541(6) 0.161(11) Uani 1 1 d D U . . .
H3A_D:1 H 0.101033 0.412514 1.046667 0.242 Uiso 1 1 calc R U . . .
H3B_D:1 H 0.083907 0.433951 1.073263 0.242 Uiso 1 1 calc R U . . .
H3C_D:1 H 0.035792 0.404153 1.050076 0.242 Uiso 1 1 calc R U . . .
N_D:2 N 0.0254(7) 0.5687(7) 1.0565(4) 0.086(5) Uani 1 1 d D U . . .
H0_D:2 H -0.007363 0.533979 1.058546 0.104 Uiso 1 1 calc R U . . .
CA_D:2 C 0.0204(6) 0.6228(7) 1.0577(3) 0.052(3) Uani 1 1 d D U . . .
HA_D:2 H 0.046800 0.651246 1.043759 0.062 Uiso 1 1 calc R U . . .
CB_D:2 C -0.0434(6) 0.6087(8) 1.0527(3) 0.073(5) Uani 1 1 d D U . . .
HB_D:2 H -0.069459 0.575599 1.065063 0.088 Uiso 1 1 calc R U . . .
CG1_D:2 C -0.0639(10) 0.5849(12) 1.0244(4) 0.121(9) Uani 1 1 d D U . . .
HG1A_D:2 H -0.036338 0.614387 1.011399 0.145 Uiso 1 1 calc R U . . .
HG1B_D:2 H -0.063128 0.547307 1.021915 0.145 Uiso 1 1 calc R U . . .
CG2_D:2 C -0.0504(9) 0.6615(9) 1.0599(4) 0.081(5) Uani 1 1 d D U . . .
HG2A_D:2 H -0.091639 0.651706 1.056614 0.122 Uiso 1 1 calc R U . . .
HG2B_D:2 H -0.040880 0.671044 1.078647 0.122 Uiso 1 1 calc R U . . .
HG2C_D:2 H -0.023226 0.695941 1.049124 0.122 Uiso 1 1 calc R U . . .
CD1_D:2 C -0.1269(13) 0.5736(15) 1.0199(7) 0.192(17) Uani 1 1 d D U . . .
HD1A_D:2 H -0.139781 0.558513 1.001959 0.288 Uiso 1 1 calc R U . . .
HD1B_D:2 H -0.154061 0.544051 1.032719 0.288 Uiso 1 1 calc R U . . .
HD1C_D:2 H -0.127334 0.610974 1.022228 0.288 Uiso 1 1 calc R U . . .
C_D:2 C 0.0437(6) 0.6513(6) 1.0849(3) 0.048(4) Uani 1 1 d D U . . .
O_D:2 O 0.0236(6) 0.6234(5) 1.1053(2) 0.079(4) Uani 1 1 d D U . . .
O_D:3 O 0.1947(4) 0.8053(4) 1.07988(16) 0.040(2) Uani 1 1 d D U . . .
C_D:3 C 0.1795(5) 0.7864(6) 1.1026(2) 0.037(3) Uani 1 1 d D U . . .
CA_D:3 C 0.1150(5) 0.7411(6) 1.1085(2) 0.036(3) Uani 1 1 d D U . . .
HA_D:3 H 0.115622 0.711235 1.120804 0.043 Uiso 1 1 calc R U . . .
N_D:3 N 0.0842(5) 0.7082(5) 1.08452(18) 0.037(3) Uani 1 1 d D U . . .
H0_D:3 H 0.093120 0.727307 1.069323 0.044 Uiso 1 1 calc R U . . .
CB_D:3 C 0.0809(6) 0.7671(6) 1.1227(2) 0.047(3) Uani 1 1 d D U . . .
HB1_D:3 H 0.050387 0.735369 1.134079 0.056 Uiso 1 1 calc R U . . .
HB2_D:3 H 0.109298 0.799285 1.134514 0.056 Uiso 1 1 calc R U . . .
C3_D:3 C 0.0504(5) 0.7917(6) 1.1062(2) 0.049(3) Uani 1 1 d D U . . .
C7_D:3 C -0.0083(6) 0.7761(7) 1.1110(3) 0.064(4) Uani 1 1 d D U . . .
H7_D:3 H -0.029448 0.749614 1.125099 0.076 Uiso 1 1 calc R U . . .
C6_D:3 C -0.0366(7) 0.7984(8) 1.0956(3) 0.079(6) Uani 1 1 d D U . . .
H6_D:3 H -0.077125 0.786857 1.098725 0.095 Uiso 1 1 calc R U . . .
C5_D:3 C -0.0054(6) 0.8373(8) 1.0756(3) 0.067(5) Uani 1 1 d D U . . .
H5_D:3 H -0.024402 0.853360 1.065037 0.081 Uiso 1 1 calc R U . . .
N1_D:3 N 0.0513(5) 0.8530(6) 1.0708(2) 0.056(3) Uani 1 1 d D U . . .
C4_D:3 C 0.0784(6) 0.8313(6) 1.0858(2) 0.046(3) Uani 1 1 d D U . . .
H4_D:3 H 0.118984 0.843650 1.082265 0.055 Uiso 1 1 calc R U . . .
N_D:4 N 0.2171(5) 0.8053(5) 1.1230(2) 0.046(3) Uani 1 1 d D U . . .
H0_D:4 H 0.203813 0.790009 1.138788 0.056 Uiso 1 1 calc R U . . .
CA_D:4 C 0.2787(7) 0.8500(8) 1.1199(2) 0.061(5) Uani 1 1 d D U . . .
HA1_D:4 H 0.281581 0.882721 1.108672 0.073 Uiso 1 1 calc R U . . .
HA2_D:4 H 0.300103 0.832337 1.110842 0.073 Uiso 1 1 calc R U . . .
C_D:4 C 0.3077(6) 0.8749(6) 1.1462(2) 0.043(4) Uani 1 1 d D U . . .
O_D:4 O 0.2784(4) 0.8526(5) 1.16709(15) 0.049(3) Uani 1 1 d D U . . .
N_D:5 N 0.3605(5) 0.9202(5) 1.14533(19) 0.045(3) Uani 1 1 d D U . . .
H0_D:5 H 0.375784 0.933371 1.129569 0.054 Uiso 1 1 calc R U . . .
CA_D:5 C 0.3975(7) 0.9519(6) 1.1680(2) 0.061(4) Uani 1 1 d D U . . .
HA_D:5 H 0.371064 0.947408 1.183288 0.073 Uiso 1 1 calc R U . . .
C_D:5 C 0.4375(8) 1.0171(7) 1.1624(3) 0.076(5) Uani 1 1 d D U . . .
O_D:5 O 0.4585(6) 1.0371(6) 1.1409(2) 0.085(4) Uani 1 1 d D U . . .
CB_D:5 C 0.4397(7) 0.9297(7) 1.1762(3) 0.081(5) Uani 1 1 d D U . . .
HB1_D:5 H 0.465694 0.933665 1.161120 0.097 Uiso 1 1 calc R U . . .
HB2_D:5 H 0.465520 0.955008 1.190788 0.097 Uiso 1 1 calc R U . . .
C6_D:5 C 0.4068(7) 0.8655(6) 1.1852(2) 0.082(5) Uani 1 1 d D U . . .
C7_D:5 C 0.3839(7) 0.8521(8) 1.2107(2) 0.075(5) Uani 1 1 d D U . . .
H7_D:5 H 0.390084 0.884061 1.221952 0.090 Uiso 1 1 calc R U . . .
N8_D:5 N 0.3534(8) 0.7963(8) 1.2201(3) 0.102(6) Uani 1 1 d D U . . .
C9_D:5 C 0.3442(12) 0.7514(8) 1.2043(4) 0.157(11) Uani 1 1 d D U . . .
H9_D:5 H 0.322000 0.711783 1.210880 0.188 Uiso 1 1 calc R U . . .
C10_D:5 C 0.3659(13) 0.7603(8) 1.1785(4) 0.159(11) Uani 1 1 d D U . . .
H10_D:5 H 0.359843 0.727709 1.167716 0.191 Uiso 1 1 calc R U . . .
C11_D:5 C 0.3966(11) 0.8182(8) 1.1692(3) 0.133(10) Uani 1 1 d D U . . .
H11_D:5 H 0.410828 0.825502 1.151469 0.159 Uiso 1 1 calc R U . . .
N1A_D:6 N 0.447(3) 1.055(2) 1.1830(9) 0.115(14) Uani 0.5 1 d D U P E 1
H1A_D:6 H 0.423404 1.041025 1.196760 0.138 Uiso 0.5 1 calc R U P E 1
CAA_D:6 C 0.4955(17) 1.1158(18) 1.1830(8) 0.129(10) Uani 0.5 1 d D U P E 1
HAA_D:6 H 0.503435 1.132700 1.164732 0.155 Uiso 0.5 1 calc R U P E 1
CBA_D:6 C 0.479(2) 1.1528(19) 1.2016(7) 0.146(13) Uani 0.5 1 d D U P E 1
HBA_D:6 H 0.513919 1.194520 1.202579 0.176 Uiso 0.5 1 calc R U P E 1
CG1A_D:6 C 0.425(2) 1.154(3) 1.1913(11) 0.164(16) Uani 0.5 1 d D U P E 1
HG1A_D:6 H 0.433490 1.171373 1.173427 0.245 Uiso 0.5 1 calc R U P E 1
HG1B_D:6 H 0.391017 1.113610 1.190678 0.245 Uiso 0.5 1 calc R U P E 1
HG1C_D:6 H 0.416083 1.178839 1.202964 0.245 Uiso 0.5 1 calc R U P E 1
CG2A_D:6 C 0.465(3) 1.126(3) 1.2294(7) 0.18(2) Uani 0.5 1 d D U P E 1
HG2A_D:6 H 0.499636 1.124625 1.236479 0.264 Uiso 0.5 1 calc R U P E 1
HG2B_D:6 H 0.455732 1.150679 1.240913 0.264 Uiso 0.5 1 calc R U P E 1
HG2C_D:6 H 0.430666 1.085450 1.228627 0.264 Uiso 0.5 1 calc R U P E 1
C1A_D:6 C 0.5514(18) 1.1165(19) 1.1944(9) 0.164(13) Uani 0.5 1 d D U P E 1
O1A_D:6 O 0.558(2) 1.084(2) 1.2100(12) 0.22(2) Uani 0.5 1 d D U P E 1
N2B_D:6 N 0.453(2) 1.0497(19) 1.1853(8) 0.096(12) Uani 0.5 1 d D U P E 2
H2B_D:6 H 0.430815 1.034052 1.199459 0.115 Uiso 0.5 1 calc R U P E 2
CAB_D:6 C 0.5045(16) 1.1088(16) 1.1869(7) 0.100(8) Uani 0.5 1 d D U P E 2
HAB_D:6 H 0.529196 1.116287 1.170670 0.120 Uiso 0.5 1 calc R U P E 2
CBB_D:6 C 0.4841(18) 1.1552(17) 1.1882(7) 0.110(10) Uani 0.5 1 d D U P E 2
HBB_D:6 H 0.520013 1.195925 1.189397 0.131 Uiso 0.5 1 calc R U P E 2
CG1B_D:6 C 0.449(2) 1.152(2) 1.1640(8) 0.138(16) Uani 0.5 1 d D U P E 2
HG1D_D:6 H 0.436264 1.181976 1.165261 0.208 Uiso 0.5 1 calc R U P E 2
HG1E_D:6 H 0.473546 1.159766 1.148194 0.208 Uiso 0.5 1 calc R U P E 2
HG1F_D:6 H 0.413361 1.112161 1.162675 0.208 Uiso 0.5 1 calc R U P E 2
CG2B_D:6 C 0.445(3) 1.143(2) 1.2134(8) 0.119(15) Uani 0.5 1 d D U P E 2
HG2D_D:6 H 0.468816 1.145461 1.229001 0.178 Uiso 0.5 1 calc R U P E 2
HG2E_D:6 H 0.433211 1.173444 1.214736 0.178 Uiso 0.5 1 calc R U P E 2
HG2F_D:6 H 0.409966 1.103540 1.212261 0.178 Uiso 0.5 1 calc R U P E 2
C2B_D:6 C 0.5414(16) 1.1109(16) 1.2110(6) 0.123(12) Uani 0.5 1 d D U P E 2
O2B_D:6 O 0.5270(14) 1.0760(16) 1.2287(6) 0.119(11) Uani 0.5 1 d D U P E 2
O1A_D:7 O 0.6011(19) 1.166(2) 1.1876(10) 0.204(16) Uani 0.5 1 d D U P E 1
C1A_D:7 C 0.657(2) 1.175(4) 1.1984(17) 0.27(3) Uani 0.5 1 d D U P E 1
H1A1_D:7 H 0.690207 1.212593 1.191843 0.407 Uiso 0.5 1 calc R U P E 1
H1A2_D:7 H 0.655894 1.175879 1.217714 0.407 Uiso 0.5 1 calc R U P E 1
H1A3_D:7 H 0.663253 1.141875 1.192848 0.407 Uiso 0.5 1 calc R U P E 1
O1B_D:7 O 0.5982(16) 1.1576(19) 1.2092(7) 0.166(15) Uani 0.5 1 d D U P E 2
C1B_D:7 C 0.636(3) 1.162(4) 1.2315(11) 0.20(3) Uani 0.5 1 d D U P E 2
H1B1_D:7 H 0.675805 1.195839 1.229112 0.300 Uiso 0.5 1 calc R U P E 2
H1B2_D:7 H 0.618358 1.166531 1.247899 0.300 Uiso 0.5 1 calc R U P E 2
H1B3_D:7 H 0.637917 1.124909 1.232590 0.300 Uiso 0.5 1 calc R U P E 2
Ag_M:1 Ag 0.51811(9) 0.85272(7) 0.92365(3) 0.0938(6) Uani 1 1 d . U . F 2
Ag_M:2 Ag 0.58907(12) 1.18733(11) 0.97566(5) 0.1384(9) Uani 1 1 d . U . D 2
Ag_M:3 Ag 0.09676(7) 0.91787(7) 1.04003(3) 0.0674(4) Uani 1 1 d . U . G 2
Ag_M:4 Ag 0.21984(9) 0.68307(9) 1.07436(3) 0.0902(6) Uani 1 1 d . U . H 2
F5_X:1 F 0.2244(7) 0.7813(8) 0.9329(3) 0.142(6) Uiso 1 1 d D U . I 2
C1_X:1 C 0.2619(7) 0.8015(10) 0.9120(4) 0.137(10) Uiso 1 1 d D U . I 2
F3_X:1 F 0.2714(9) 0.8531(9) 0.9042(4) 0.185(8) Uiso 1 1 d D U . I 2
F4_X:1 F 0.2367(7) 0.7624(7) 0.8933(3) 0.141(6) Uiso 1 1 d D U . I 2
S1_X:1 S 0.3336(3) 0.8086(3) 0.91983(13) 0.0990(19) Uiso 1 1 d D U . I 2
O2_X:1 O 0.3641(8) 0.8270(8) 0.8949(3) 0.128(6) Uiso 1 1 d D U . I 2
O3_X:1 O 0.3598(9) 0.8472(8) 0.9415(3) 0.147(7) Uiso 1 1 d D U . I 2
N_X:1 N 0.3082(7) 0.7395(6) 0.9271(4) 0.098(6) Uiso 1 1 d D U . I 2
S_X:1 S 0.3506(2) 0.7140(2) 0.93090(10) 0.0758(14) Uiso 1 1 d D U . I 2
O_X:1 O 0.3158(7) 0.6515(6) 0.9265(3) 0.115(5) Uiso 1 1 d D U . I 2
O1_X:1 O 0.4090(5) 0.7483(6) 0.9195(3) 0.089(4) Uiso 1 1 d D U . I 2
C_X:1 C 0.3680(8) 0.7181(8) 0.9657(2) 0.099(7) Uiso 1 1 d D U . I 2
F_X:1 F 0.3160(6) 0.6939(7) 0.9793(3) 0.125(5) Uiso 1 1 d D U . I 2
F1_X:1 F 0.3945(6) 0.6881(6) 0.9712(3) 0.105(4) Uiso 1 1 d D U . I 2
F2_X:1 F 0.3995(6) 0.7742(6) 0.9740(3) 0.115(4) Uiso 1 1 d D U . I 2
F5_X:3 F -0.1149(14) 0.9027(14) 1.0661(5) 0.133(11) Uiso 0.5 1 d D U P J -1
C1_X:3 C -0.0894(14) 0.9499(13) 1.0493(4) 0.14(2) Uiso 0.5 1 d D U P J -1
F3_X:3 F -0.0354(14) 0.9875(15) 1.0593(7) 0.187(16) Uiso 0.5 1 d D U P J -1
F4_X:3 F -0.1168(14) 0.9794(13) 1.0479(6) 0.140(11) Uiso 0.5 1 d D U P J -1
S1_X:3 S -0.0806(5) 0.9200(5) 1.0181(2) 0.073(3) Uiso 0.5 1 d D U P J -1
O2_X:3 O -0.0362(10) 0.9045(12) 1.0264(5) 0.070(7) Uiso 0.5 1 d D U P J -1
O3_X:3 O -0.1381(9) 0.8751(12) 1.0098(6) 0.117(11) Uiso 0.5 1 d D U P J -1
N_X:3 N -0.0476(12) 0.9631(12) 0.9932(5) 0.106(13) Uiso 0.5 1 d D U P J -1
S_X:3 S -0.0622(10) 0.9994(10) 0.9717(4) 0.175(9) Uiso 0.5 1 d D U P J -1
O_X:3 O -0.0095(14) 1.0518(13) 0.9628(7) 0.139(14) Uiso 0.5 1 d D U P J -1
O1_X:3 O -0.101(3) 1.016(3) 0.9865(10) 0.56(8) Uiso 0.5 1 d D U P J -1
C_X:3 C -0.1073(17) 0.9679(18) 0.9421(7) 0.36(4) Uiso 0.5 1 d D U P J -1
F_X:3 F -0.154(3) 0.916(2) 0.9486(13) 0.45(6) Uiso 0.5 1 d D U P J -1
F1_X:3 F -0.077(3) 0.963(3) 0.9222(8) 0.26(3) Uiso 0.5 1 d D U P J -1
F2_X:3 F -0.125(2) 1.008(3) 0.9367(10) 0.25(3) Uiso 0.5 1 d D U P J -1
F5_X:5 F 0.1269(13) 0.9014(13) 1.1626(6) 0.145(12) Uiso 0.5 1 d D U P K -1
C1_X:5 C 0.1386(8) 0.9446(12) 1.1454(5) 0.18(2) Uiso 0.5 1 d D U P K -1
F3_X:5 F 0.1346(10) 0.9901(10) 1.1564(5) 0.099(7) Uiso 0.5 1 d D U P K -1
F4_X:5 F 0.0933(10) 0.9248(10) 1.1279(4) 0.101(7) Uiso 0.5 1 d D U P K -1
S1_X:5 S 0.2125(5) 0.9704(5) 1.1314(2) 0.090(3) Uiso 0.5 1 d D U P K -1
O2_X:5 O 0.2553(12) 0.9986(14) 1.1525(5) 0.130(13) Uiso 0.5 1 d D U P K -1
O3_X:5 O 0.2110(11) 0.9222(9) 1.1170(5) 0.079(8) Uiso 0.5 1 d D U P K -1
N_X:5 N 0.2194(15) 1.0219(10) 1.1122(3) 0.103(12) Uiso 0.5 1 d D U P K -1
S_X:5 S 0.1994(5) 1.0113(4) 1.0819(2) 0.077(3) Uiso 0.5 1 d D U P K -1
O_X:5 O 0.1920(9) 0.9586(7) 1.0693(4) 0.056(6) Uiso 0.5 1 d D U P K -1
O1_X:5 O 0.1524(11) 1.0253(14) 1.0779(7) 0.122(12) Uiso 0.5 1 d D U P K -1
C_X:5 C 0.2682(9) 1.0692(9) 1.0675(5) 0.128(18) Uiso 0.5 1 d D U P K -1
F_X:5 F 0.2754(11) 1.1186(9) 1.0771(5) 0.101(8) Uiso 0.5 1 d D U P K -1
F1_X:5 F 0.2624(15) 1.0719(15) 1.0421(5) 0.160(13) Uiso 0.5 1 d D U P K -1
F2_X:5 F 0.3099(11) 1.0580(12) 1.0769(6) 0.125(10) Uiso 0.5 1 d D U P K -1
F5_X:7 F 0.863(4) 1.390(4) 1.0528(19) 0.60(9) Uiso 0.5 1 d D U P L -1
C1_X:7 C 0.841(2) 1.410(2) 1.0351(11) 0.32(4) Uiso 0.5 1 d D U P L -1
F3_X:7 F 0.879(2) 1.439(3) 1.0165(15) 0.44(6) Uiso 0.5 1 d D U P L -1
F4_X:7 F 0.824(3) 1.445(2) 1.0464(12) 0.24(2) Uiso 0.5 1 d D U P L -1
S1_X:7 S 0.7743(18) 1.3508(17) 1.0190(7) 0.43(3) Uiso 0.5 1 d D U P L -1
O2_X:7 O 0.793(3) 1.312(2) 1.0090(15) 0.57(8) Uiso 0.5 1 d D U P L -1
O3_X:7 O 0.728(3) 1.336(4) 1.0380(12) 0.77(11) Uiso 0.5 1 d D U P L -1
N_X:7 N 0.7614(14) 1.385(2) 0.9946(8) 0.113(12) Uiso 0.5 1 d D U P L -1
S_X:7 S 0.7943(18) 1.3968(19) 0.9653(8) 0.41(3) Uiso 0.5 1 d D U P L -1
O_X:7 O 0.805(3) 1.348(2) 0.9620(16) 0.49(8) Uiso 0.5 1 d D U P L -1
O1_X:7 O 0.753(2) 1.399(3) 0.9465(10) 0.28(3) Uiso 0.5 1 d D U P L -1
C_X:7 C 0.863(2) 1.465(2) 0.9567(11) 0.46(5) Uiso 0.5 1 d D U P L -1
F_X:7 F 0.879(4) 1.504(2) 0.9756(16) 0.67(9) Uiso 0.5 1 d D U P L -1
F1_X:7 F 0.853(3) 1.490(4) 0.9353(17) 0.64(9) Uiso 0.5 1 d D U P L -1
F2_X:7 F 0.909(2) 1.459(3) 0.9489(13) 0.27(3) Uiso 0.5 1 d D U P L -1

loop_
_atom_site_aniso_label
_atom_site_aniso_U_11
_atom_site_aniso_U_22
_atom_site_aniso_U_33
_atom_site_aniso_U_23
_atom_site_aniso_U_13
_atom_site_aniso_U_12
O1_A:1 0.088(9) 0.114(11) 0.058(8) 0.003(8) 0.008(7) 0.052(8)
C_A:1 0.064(9) 0.113(10) 0.054(10) -0.010(10) -0.023(8) 0.059(8)
O2_A:1 0.099(10) 0.117(9) 0.084(9) -0.030(8) -0.003(8) 0.065(9)
CT_A:1 0.116(14) 0.108(11) 0.084(12) -0.004(9) -0.016(9) 0.072(13)
C1_A:1 0.17(2) 0.148(18) 0.084(13) -0.002(13) -0.051(13) 0.083(19)
C2_A:1 0.137(16) 0.098(15) 0.073(12) -0.001(11) -0.020(11) 0.063(14)
C3_A:1 0.115(16) 0.078(16) 0.23(3) -0.031(17) 0.017(16) 0.055(15)
N_A:2 0.062(10) 0.117(10) 0.100(13) -0.036(10) -0.011(9) 0.055(8)
CA_A:2 0.051(9) 0.111(11) 0.051(7) -0.006(8) 0.002(7) 0.047(8)
CB_A:2 0.061(10) 0.105(11) 0.043(8) -0.002(6) 0.004(6) 0.054(8)
CG1_A:2 0.076(13) 0.119(14) 0.098(16) 0.009(11) 0.018(11) 0.029(10)
CG2_A:2 0.089(15) 0.14(2) 0.056(10) -0.012(10) -0.027(9) 0.071(15)
CD1A_A:2 0.05(2) 0.17(3) 0.07(2) 0.06(2) 0.007(18) 0.02(2)
CD1B_A:2 0.11(4) 0.117(17) 0.10(4) 0.01(2) 0.01(3) 0.04(2)
C_A:2 0.043(9) 0.119(14) 0.034(6) -0.011(8) 0.002(6) 0.040(9)
O_A:2 0.053(7) 0.166(14) 0.032(5) -0.022(7) 0.003(5) 0.055(9)
O_A:3 0.052(7) 0.096(9) 0.022(4) 0.008(5) 0.010(4) 0.035(7)
C_A:3 0.054(7) 0.102(12) 0.026(5) 0.005(7) 0.009(5) 0.049(8)
CA_A:3 0.044(7) 0.106(10) 0.024(6) -0.003(7) 0.001(5) 0.035(8)
N_A:3 0.037(7) 0.107(11) 0.026(6) -0.003(6) 0.001(5) 0.029(7)
CB_A:3 0.063(11) 0.122(11) 0.084(11) 0.027(7) 0.008(9) 0.043(9)
C3A_A:3 0.102(19) 0.088(14) 0.106(17) 0.031(13) 0.009(15) 0.056(14)
C7A_A:3 0.11(2) 0.12(2) 0.15(2) 0.012(19) 0.015(19) 0.027(17)
C6A_A:3 0.13(3) 0.13(3) 0.18(3) -0.01(2) 0.03(2) 0.01(2)
C5A_A:3 0.16(3) 0.13(2) 0.17(3) 0.00(2) 0.04(2) 0.02(2)
N1A_A:3 0.15(3) 0.10(2) 0.13(2) 0.014(15) 0.04(2) 0.04(2)
C4A_A:3 0.13(2) 0.09(2) 0.107(19) 0.028(14) 0.021(17) 0.054(18)
C3B_A:3 0.081(19) 0.104(12) 0.118(17) 0.031(12) 0.038(15) 0.042(14)
C7B_A:3 0.11(2) 0.113(15) 0.12(2) 0.028(15) 0.043(18) 0.031(16)
C6B_A:3 0.13(3) 0.121(18) 0.15(2) 0.005(17) 0.052(19) 0.02(2)
C5B_A:3 0.14(3) 0.107(17) 0.14(2) 0.018(17) 0.051(19) 0.042(19)
N1B_A:3 0.12(2) 0.090(15) 0.134(15) 0.032(12) 0.041(16) 0.072(15)
C4B_A:3 0.13(2) 0.090(16) 0.114(17) 0.037(13) 0.049(16) 0.042(17)
N_A:4 0.042(6) 0.099(10) 0.022(5) 0.020(6) 0.015(4) 0.043(7)
CA_A:4 0.059(8) 0.123(15) 0.032(6) 0.012(9) 0.007(6) 0.063(10)
C_A:4 0.043(7) 0.094(12) 0.020(5) 0.011(7) 0.009(5) 0.040(9)
O_A:4 0.049(6) 0.101(9) 0.020(4) 0.006(5) 0.012(4) 0.045(6)
N_A:5 0.050(7) 0.122(11) 0.015(5) 0.011(6) 0.009(4) 0.059(8)
CA_A:5 0.050(8) 0.089(9) 0.019(5) 0.009(6) 0.007(5) 0.044(7)
C_A:5 0.078(11) 0.125(12) 0.030(6) 0.019(8) 0.011(7) 0.078(10)
O_A:5 0.102(10) 0.161(13) 0.024(5) 0.008(7) 0.013(6) 0.102(10)
CB_A:5 0.056(10) 0.095(10) 0.046(8) 0.007(8) 0.005(7) 0.042(7)
C6_A:5 0.076(12) 0.084(11) 0.032(6) 0.007(7) 0.008(7) 0.040(9)
C7_A:5 0.070(12) 0.085(13) 0.032(6) 0.002(7) -0.004(7) 0.036(9)
N8_A:5 0.095(12) 0.101(12) 0.035(6) -0.005(7) -0.003(7) 0.054(9)
C9_A:5 0.147(19) 0.131(18) 0.049(8) 0.000(11) -0.002(11) 0.096(15)
C10_A:5 0.20(2) 0.18(2) 0.057(9) 0.011(13) 0.000(14) 0.151(18)
C11_A:5 0.19(2) 0.17(2) 0.045(9) 0.026(12) 0.019(12) 0.140(17)
N_A:6 0.124(12) 0.170(14) 0.032(6) 0.034(8) 0.033(8) 0.124(12)
CA_A:6 0.145(13) 0.164(13) 0.041(8) 0.024(9) 0.013(8) 0.129(11)
CB_A:6 0.17(2) 0.176(14) 0.072(12) -0.037(13) -0.030(10) 0.133(15)
CG1_A:6 0.106(19) 0.136(19) 0.150(18) 0.000(17) -0.026(14) 0.065(15)
CG2_A:6 0.27(4) 0.28(3) 0.124(16) -0.09(2) -0.09(2) 0.22(3)
C_A:6 0.111(12) 0.133(15) 0.061(8) 0.016(10) 0.014(8) 0.098(12)
O_A:6 0.097(10) 0.150(13) 0.063(7) -0.026(8) -0.015(7) 0.093(10)
O1_A:7 0.120(11) 0.189(16) 0.078(9) 0.019(10) 0.020(8) 0.114(12)
C1_A:7 0.117(18) 0.28(4) 0.091(16) 0.06(2) 0.023(12) 0.12(2)
O1_B:1 0.093(10) 0.100(10) 0.045(6) 0.007(6) 0.017(6) 0.035(8)
C_B:1 0.073(12) 0.069(8) 0.040(7) 0.004(6) 0.006(7) 0.033(8)
O2_B:1 0.110(11) 0.078(7) 0.043(6) -0.002(5) 0.015(6) 0.021(7)
CT_B:1 0.154(19) 0.090(11) 0.061(11) -0.019(8) 0.001(11) 0.028(13)
C1_B:1 0.18(3) 0.16(3) 0.073(14) -0.002(15) -0.039(17) 0.00(2)
C2_B:1 0.20(2) 0.15(2) 0.12(2) -0.05(2) 0.033(17) 0.067(19)
C3_B:1 0.22(3) 0.060(11) 0.12(2) -0.023(11) 0.03(2) 0.040(14)
N_B:2 0.074(10) 0.079(7) 0.046(7) -0.002(6) 0.009(7) 0.035(7)
CA_B:2 0.078(11) 0.076(8) 0.038(6) -0.008(7) -0.013(7) 0.040(8)
CB_B:2 0.077(11) 0.108(12) 0.046(8) -0.003(9) -0.025(7) 0.049(11)
CG1_B:2 0.088(14) 0.17(2) 0.058(10) -0.022(12) -0.023(9) 0.080(14)
CG2_B:2 0.125(18) 0.124(18) 0.039(7) 0.003(10) -0.025(9) 0.072(16)
CD1_B:2 0.18(3) 0.22(3) 0.13(2) -0.01(2) 0.00(2) 0.16(3)
C_B:2 0.060(8) 0.067(9) 0.026(5) 0.009(5) 0.003(5) 0.038(6)
O_B:2 0.056(7) 0.067(7) 0.030(4) 0.012(5) -0.004(5) 0.023(6)
O_B:3 0.059(7) 0.125(11) 0.022(4) 0.005(6) 0.005(5) 0.052(8)
C_B:3 0.050(7) 0.059(9) 0.026(5) 0.002(6) 0.005(5) 0.034(8)
CA_B:3 0.051(7) 0.070(9) 0.026(6) 0.008(6) 0.000(5) 0.041(7)
N_B:3 0.049(6) 0.075(8) 0.017(5) 0.014(5) 0.006(4) 0.039(5)
CB_B:3 0.061(9) 0.072(10) 0.045(8) 0.008(7) 0.023(7) 0.037(8)
C3_B:3 0.050(8) 0.050(9) 0.042(7) 0.000(6) 0.007(6) 0.028(7)
C7_B:3 0.066(9) 0.062(11) 0.054(9) 0.014(8) 0.009(7) 0.039(9)
C6_B:3 0.065(9) 0.080(12) 0.059(9) 0.012(8) 0.005(8) 0.051(10)
C5_B:3 0.069(10) 0.069(11) 0.053(8) 0.004(7) 0.007(7) 0.052(10)
N1_B:3 0.064(8) 0.071(9) 0.052(7) 0.010(6) 0.015(6) 0.049(8)
C4_B:3 0.061(9) 0.067(11) 0.043(7) 0.014(7) 0.014(6) 0.043(9)
N_B:4 0.036(6) 0.095(10) 0.021(5) 0.007(6) 0.010(4) 0.027(7)
CA_B:4 0.038(7) 0.096(13) 0.031(6) 0.010(8) 0.007(6) 0.028(9)
C_B:4 0.030(7) 0.065(10) 0.026(5) 0.009(7) 0.013(5) 0.015(7)
O_B:4 0.035(6) 0.104(9) 0.019(4) 0.012(5) 0.009(4) 0.028(6)
N_B:5 0.047(6) 0.095(10) 0.014(4) -0.007(5) 0.006(4) 0.036(7)
CA_B:5 0.035(6) 0.064(8) 0.029(6) 0.002(6) 0.002(5) 0.019(7)
C_B:5 0.041(6) 0.047(8) 0.031(5) 0.002(6) 0.013(4) 0.022(6)
O_B:5 0.048(6) 0.068(7) 0.026(4) 0.004(5) 0.014(4) 0.027(6)
CB_B:5 0.038(8) 0.060(8) 0.023(6) -0.002(5) 0.008(6) 0.012(7)
C6_B:5 0.060(10) 0.045(8) 0.029(6) -0.002(6) 0.010(6) 0.012(7)
C7_B:5 0.073(11) 0.068(11) 0.024(6) -0.002(6) 0.011(6) 0.011(9)
N8_B:5 0.099(12) 0.057(9) 0.032(6) -0.004(6) 0.008(6) 0.022(8)
C9_B:5 0.094(14) 0.075(13) 0.047(7) 0.006(8) 0.027(7) 0.027(11)
C10_B:5 0.077(12) 0.075(12) 0.056(8) 0.002(8) 0.019(7) 0.035(10)
C11_B:5 0.064(10) 0.055(10) 0.045(8) 0.002(7) 0.014(7) 0.023(8)
N_B:6 0.042(6) 0.056(8) 0.035(5) -0.002(6) 0.008(5) 0.018(6)
CA_B:6 0.040(6) 0.077(8) 0.046(8) -0.005(6) 0.008(6) 0.026(7)
CB_B:6 0.041(9) 0.075(8) 0.060(9) 0.004(8) -0.001(8) 0.006(7)
CG1_B:6 0.059(12) 0.055(11) 0.090(10) -0.015(9) -0.006(10) 0.019(10)
CG2_B:6 0.083(15) 0.100(16) 0.097(12) 0.038(13) 0.016(12) 0.037(14)
C_B:6 0.031(7) 0.062(10) 0.058(9) -0.004(7) 0.010(6) 0.014(7)
O_B:6 0.039(6) 0.066(8) 0.066(7) 0.012(6) 0.004(5) 0.011(6)
O1_B:7 0.027(6) 0.102(10) 0.119(12) 0.042(9) 0.005(6) 0.013(7)
C1_B:7 0.053(15) 0.20(3) 0.25(4) 0.13(3) -0.005(18) 0.041(18)
O1_C:1 0.071(8) 0.070(8) 0.064(7) -0.001(6) 0.026(6) 0.021(7)
C_C:1 0.063(10) 0.069(7) 0.042(8) 0.009(7) 0.010(7) 0.033(7)
O2_C:1 0.087(8) 0.065(6) 0.062(7) 0.004(6) 0.024(6) 0.033(6)
CT_C:1 0.086(11) 0.066(8) 0.068(9) 0.004(8) 0.031(9) 0.027(8)
C1_C:1 0.142(19) 0.099(15) 0.087(10) 0.038(11) 0.059(12) 0.088(16)
C2_C:1 0.105(11) 0.066(14) 0.124(19) -0.018(13) -0.016(13) 0.029(11)
C3_C:1 0.16(2) 0.077(12) 0.067(11) 0.011(10) 0.024(13) 0.071(15)
N_C:2 0.053(8) 0.072(7) 0.054(8) 0.004(6) 0.014(7) 0.028(6)
CA_C:2 0.058(8) 0.065(7) 0.034(7) -0.005(7) -0.001(6) 0.016(6)
CB_C:2 0.071(10) 0.068(9) 0.046(9) 0.013(8) -0.006(7) 0.005(7)
CG1_C:2 0.084(14) 0.15(2) 0.113(18) 0.022(17) -0.040(13) 0.021(12)
CG2_C:2 0.079(15) 0.082(11) 0.090(15) -0.037(12) -0.026(12) 0.007(11)
CD1_C:2 0.078(19) 0.22(3) 0.31(5) -0.01(4) -0.08(2) 0.012(18)
C_C:2 0.040(7) 0.047(9) 0.038(6) -0.010(6) 0.003(5) 0.009(7)
O_C:2 0.044(6) 0.062(7) 0.035(5) -0.005(5) 0.007(4) 0.020(6)
O_C:3 0.061(8) 0.100(10) 0.023(4) 0.009(5) 0.003(5) 0.002(7)
C_C:3 0.037(7) 0.075(9) 0.024(5) 0.003(6) 0.009(5) 0.014(6)
CA_C:3 0.042(6) 0.060(7) 0.030(6) -0.003(6) 0.011(5) 0.018(6)
N_C:3 0.044(6) 0.069(9) 0.018(5) -0.006(5) 0.010(4) 0.014(6)
CB_C:3 0.082(11) 0.064(8) 0.068(10) -0.011(8) 0.012(8) 0.038(7)
C3_C:3 0.118(14) 0.058(9) 0.100(11) -0.002(8) 0.032(10) 0.042(8)
C7_C:3 0.16(2) 0.081(16) 0.152(17) -0.028(14) 0.036(15) 0.004(12)
C6_C:3 0.17(2) 0.12(2) 0.170(17) -0.024(18) 0.047(19) -0.013(15)
C5_C:3 0.16(2) 0.094(19) 0.174(16) -0.001(15) 0.062(17) 0.022(15)
N1_C:3 0.149(17) 0.076(13) 0.126(11) 0.035(9) 0.051(11) 0.050(11)
C4_C:3 0.144(16) 0.067(12) 0.095(11) 0.026(10) 0.044(11) 0.054(11)
N_C:4 0.034(6) 0.070(8) 0.026(5) 0.003(6) 0.006(4) 0.018(5)
CA_C:4 0.035(6) 0.061(9) 0.026(5) 0.008(6) 0.000(5) 0.029(6)
C_C:4 0.036(6) 0.059(9) 0.021(5) 0.002(5) 0.008(4) 0.021(6)
O_C:4 0.036(6) 0.075(7) 0.024(4) 0.014(4) 0.012(4) 0.024(5)
N_C:6 0.043(6) 0.080(10) 0.034(6) 0.013(6) -0.003(5) 0.013(6)
CA_C:6 0.053(7) 0.076(11) 0.049(7) 0.003(7) -0.012(7) 0.014(7)
CB_C:6 0.075(10) 0.132(15) 0.068(11) 0.042(10) 0.028(10) 0.057(11)
CG1_C:6 0.070(13) 0.21(3) 0.19(3) 0.11(2) 0.041(16) 0.064(16)
CG2_C:6 0.086(15) 0.099(15) 0.059(11) 0.018(10) -0.013(10) 0.030(12)
C_C:6 0.053(10) 0.106(13) 0.050(7) 0.000(7) -0.011(7) 0.010(8)
O_C:6 0.068(8) 0.080(9) 0.054(6) 0.003(6) 0.000(6) 0.027(7)
N_C:5 0.045(6) 0.052(7) 0.013(4) 0.005(4) 0.007(4) 0.019(5)
CA_C:5 0.046(6) 0.049(8) 0.018(5) -0.004(5) -0.004(5) 0.025(6)
C_C:5 0.049(6) 0.057(9) 0.021(5) -0.004(5) -0.003(5) 0.017(6)
O_C:5 0.049(6) 0.056(7) 0.025(4) 0.000(4) -0.003(4) 0.007(5)
CB_C:5 0.068(9) 0.078(11) 0.034(7) -0.009(7) 0.007(7) 0.039(9)
C6_C:5 0.073(8) 0.066(10) 0.041(7) -0.017(6) 0.000(7) 0.045(8)
C7_C:5 0.069(9) 0.063(10) 0.063(9) 0.000(7) 0.013(7) 0.047(9)
N8_C:5 0.062(7) 0.077(10) 0.087(10) 0.012(8) 0.004(7) 0.042(7)
C9_C:5 0.065(8) 0.110(15) 0.079(12) 0.017(10) -0.006(9) 0.045(10)
C10_C:5 0.063(10) 0.076(13) 0.100(13) 0.011(9) 0.013(8) 0.041(10)
C11_C:5 0.073(8) 0.067(11) 0.059(10) 0.014(8) 0.020(8) 0.040(9)
O1_C:7 0.083(10) 0.117(12) 0.072(9) -0.018(8) 0.002(7) -0.018(8)
C1_C:7 0.103(19) 0.17(3) 0.066(13) -0.030(15) 0.007(12) -0.036(18)
O1_D:1 0.099(8) 0.089(9) 0.121(12) 0.033(9) 0.049(8) 0.051(6)
C_D:1 0.100(9) 0.077(8) 0.049(9) 0.017(9) 0.015(9) 0.057(7)
O2_D:1 0.116(12) 0.080(8) 0.191(16) -0.003(10) 0.009(11) 0.062(8)
CT_D:1 0.155(16) 0.127(16) 0.127(16) 0.001(14) 0.031(16) 0.096(14)
C1_D:1 0.23(4) 0.39(6) 0.15(2) -0.06(2) -0.03(3) 0.18(4)
C2_D:1 0.125(16) 0.12(2) 0.38(5) -0.04(2) -0.01(2) 0.088(16)
C3_D:1 0.20(3) 0.093(16) 0.22(3) -0.032(17) -0.02(2) 0.097(18)
N_D:2 0.074(9) 0.054(9) 0.118(13) -0.018(8) -0.003(10) 0.022(8)
CA_D:2 0.046(8) 0.051(8) 0.047(7) -0.006(6) -0.016(7) 0.015(7)
CB_D:2 0.052(9) 0.080(12) 0.066(10) -0.001(9) -0.014(8) 0.017(9)
CG1_D:2 0.085(14) 0.14(2) 0.096(14) -0.039(14) -0.057(12) 0.027(15)
CG2_D:2 0.068(13) 0.114(15) 0.076(12) 0.019(11) -0.002(11) 0.056(12)
CD1_D:2 0.14(2) 0.18(3) 0.26(4) -0.13(3) -0.14(2) 0.09(2)
C_D:2 0.051(9) 0.040(7) 0.040(6) 0.007(5) -0.008(6) 0.013(6)
O_D:2 0.085(9) 0.057(7) 0.046(6) 0.027(5) -0.020(6) -0.002(7)
O_D:3 0.034(5) 0.054(6) 0.021(4) 0.011(4) 0.005(4) 0.013(5)
C_D:3 0.040(6) 0.041(8) 0.027(5) 0.012(5) 0.005(4) 0.017(6)
CA_D:3 0.038(6) 0.048(8) 0.014(5) 0.007(5) 0.000(4) 0.016(5)
N_D:3 0.041(7) 0.043(6) 0.019(4) 0.006(4) -0.005(4) 0.016(5)
CB_D:3 0.044(8) 0.051(9) 0.035(6) 0.014(6) 0.022(6) 0.015(7)
C3_D:3 0.054(8) 0.060(10) 0.031(6) 0.004(6) 0.018(6) 0.028(7)
C7_D:3 0.052(8) 0.081(12) 0.059(10) 0.013(8) 0.013(7) 0.034(9)
C6_D:3 0.069(11) 0.103(15) 0.081(12) 0.028(10) 0.028(9) 0.054(11)
C5_D:3 0.056(9) 0.105(14) 0.056(9) 0.019(8) 0.018(7) 0.051(10)
N1_D:3 0.057(7) 0.085(10) 0.041(6) 0.010(6) 0.010(6) 0.048(7)
C4_D:3 0.048(8) 0.049(9) 0.042(7) 0.008(6) 0.008(6) 0.024(8)
N_D:4 0.052(6) 0.044(7) 0.023(5) 0.003(5) -0.004(5) 0.009(5)
CA_D:4 0.057(8) 0.063(10) 0.018(5) -0.007(6) 0.007(6) -0.003(7)
C_D:4 0.035(7) 0.057(9) 0.021(5) 0.012(5) 0.002(5) 0.011(6)
O_D:4 0.049(6) 0.067(7) 0.015(4) 0.005(4) 0.000(4) 0.017(5)
N_D:5 0.036(6) 0.061(8) 0.017(5) 0.004(5) 0.007(4) 0.009(5)
CA_D:5 0.056(9) 0.077(7) 0.019(6) -0.011(6) 0.000(6) 0.010(6)
C_D:5 0.059(11) 0.077(8) 0.038(7) -0.013(5) 0.018(7) -0.007(7)
O_D:5 0.067(8) 0.108(10) 0.041(6) 0.001(6) 0.027(6) 0.015(8)
CB_D:5 0.062(11) 0.123(11) 0.030(7) -0.003(8) -0.014(7) 0.026(9)
C6_D:5 0.104(14) 0.124(11) 0.029(7) -0.005(7) 0.008(8) 0.064(11)
C7_D:5 0.090(14) 0.128(12) 0.029(7) 0.008(8) 0.004(8) 0.072(12)
N8_D:5 0.157(17) 0.127(13) 0.054(9) 0.014(8) 0.023(10) 0.094(13)
C9_D:5 0.27(3) 0.138(15) 0.084(14) 0.009(11) 0.053(18) 0.12(2)
C10_D:5 0.28(3) 0.133(13) 0.065(12) -0.005(12) 0.026(17) 0.10(2)
C11_D:5 0.20(2) 0.135(13) 0.058(12) -0.010(10) 0.026(14) 0.077(18)
N1A_D:6 0.115(18) 0.083(13) 0.059(14) -0.026(13) 0.039(16) -0.016(16)
CAA_D:6 0.131(16) 0.091(14) 0.066(17) -0.028(14) 0.019(15) -0.019(13)
CBA_D:6 0.17(2) 0.078(18) 0.11(2) -0.018(19) 0.03(2) 0.006(19)
CG1A_D:6 0.17(3) 0.14(4) 0.11(3) 0.01(3) 0.05(3) 0.02(3)
CG2A_D:6 0.27(6) 0.15(5) 0.08(2) -0.04(3) 0.02(3) 0.09(4)
C1A_D:6 0.127(16) 0.13(2) 0.14(2) -0.03(2) 0.006(19) -0.006(14)
O1A_D:6 0.17(3) 0.15(3) 0.25(4) 0.00(3) -0.04(3) 0.01(3)
N2B_D:6 0.100(18) 0.078(12) 0.049(11) -0.023(12) 0.018(14) 0.000(13)
CAB_D:6 0.096(16) 0.089(13) 0.056(13) -0.042(12) 0.025(11) 0.003(10)
CBB_D:6 0.12(2) 0.078(16) 0.073(18) -0.010(18) 0.059(15) 0.006(15)
CG1B_D:6 0.12(3) 0.15(4) 0.10(2) 0.05(3) 0.07(2) 0.02(3)
CG2B_D:6 0.19(4) 0.07(3) 0.10(2) 0.05(2) 0.10(3) 0.07(3)
C2B_D:6 0.109(17) 0.11(2) 0.075(16) -0.042(16) 0.007(14) 0.001(14)
O2B_D:6 0.07(2) 0.15(2) 0.082(17) -0.023(15) 0.013(14) 0.011(17)
O1A_D:7 0.141(17) 0.17(2) 0.16(3) -0.02(2) 0.01(2) -0.03(2)
C1A_D:7 0.14(2) 0.30(6) 0.18(5) -0.04(5) -0.03(4) -0.04(4)
O1B_D:7 0.119(18) 0.16(2) 0.088(19) -0.01(2) -0.016(16) -0.024(17)
C1B_D:7 0.14(3) 0.27(6) 0.10(3) -0.04(4) -0.04(3) 0.03(4)
Ag_M:1 0.1482(16) 0.0696(10) 0.0335(6) -0.0047(7) 0.0155(8) 0.0318(11)
Ag_M:2 0.160(2) 0.1134(17) 0.1354(19) 0.0464(14) 0.0618(17) 0.0633(16)
Ag_M:3 0.0794(10) 0.0860(11) 0.0566(7) 0.0305(7) 0.0305(7) 0.0562(9)
Ag_M:4 0.1167(14) 0.1194(14) 0.0693(9) 0.0309(10) 0.0319(9) 0.0851(12)

loop_
_atom_type_symbol
_atom_type_description
_atom_type_scat_dispersion_real
_atom_type_scat_dispersion_imag
_atom_type_scat_source
C C 0.0181 0.0091 'International Tables Vol C Tables 4.2.6.8 and 6.1.1.4'
H H 0.0000 0.0000 'International Tables Vol C Tables 4.2.6.8 and 6.1.1.4'
N N 0.0311 0.0180 'International Tables Vol C Tables 4.2.6.8 and 6.1.1.4'
O O 0.0492 0.0322 'International Tables Vol C Tables 4.2.6.8 and 6.1.1.4'
F F 0.0727 0.0534 'International Tables Vol C Tables 4.2.6.8 and 6.1.1.4'
S S 0.3331 0.5567 'International Tables Vol C Tables 4.2.6.8 and 6.1.1.4'
Ag Ag 0.1306 4.2820 'International Tables Vol C Tables 4.2.6.8 and 6.1.1.4'

loop_
_geom_angle_atom_site_label_1
_geom_angle_atom_site_label_2
_geom_angle_atom_site_label_3
_geom_angle
_geom_angle_site_symmetry_1
_geom_angle_site_symmetry_3
_geom_angle_publ_flag
O1_A:1 C_A:1 N_A:2 125.0(19) . . ?
O1_A:1 C_A:1 O2_A:1 126(2) . . ?
N_A:2 C_A:1 O2_A:1 108.5(17) . . ?
C_A:1 O2_A:1 CT_A:1 120.2(16) . . ?
O2_A:1 CT_A:1 C1_A:1 114.2(17) . . ?
O2_A:1 CT_A:1 C2_A:1 110.0(15) . . ?
C1_A:1 CT_A:1 C2_A:1 113.7(16) . . ?
O2_A:1 CT_A:1 C3_A:1 101.7(15) . . ?
C1_A:1 CT_A:1 C3_A:1 107.1(17) . . ?
C2_A:1 CT_A:1 C3_A:1 109.3(17) . . ?
C_A:1 N_A:2 CA_A:2 121.6(16) . . ?
N_A:2 CA_A:2 C_A:2 110.5(13) . . ?
N_A:2 CA_A:2 CB_A:2 113.2(13) . . ?
C_A:2 CA_A:2 CB_A:2 112.7(13) . . ?
CG1_A:2 CB_A:2 CG2_A:2 110.6(14) . . ?
CG1_A:2 CB_A:2 CA_A:2 113.0(14) . . ?
CG2_A:2 CB_A:2 CA_A:2 109.9(13) . . ?
CD1B_A:2 CG1_A:2 CB_A:2 120(3) . . ?
CD1A_A:2 CG1_A:2 CB_A:2 114.7(19) . . ?
O_A:2 C_A:2 N_A:3 122.7(14) . . ?
O_A:2 C_A:2 CA_A:2 119.0(14) . . ?
N_A:3 C_A:2 CA_A:2 118.3(12) . . ?
O_A:3 C_A:3 N_A:4 123.8(12) . . ?
O_A:3 C_A:3 CA_A:3 120.4(12) . . ?
N_A:4 C_A:3 CA_A:3 115.7(11) . . ?
N_A:3 CA_A:3 CB_A:3 115.7(13) . . ?
N_A:3 CA_A:3 C_A:3 110.9(11) . . ?
CB_A:3 CA_A:3 C_A:3 112.4(13) . . ?
C_A:2 N_A:3 CA_A:3 121.8(12) . . ?
CA_A:3 CB_A:3 C3B_A:3 123.3(14) . . ?
CA_A:3 CB_A:3 C3A_A:3 116.9(16) . . ?
C4A_A:3 C3A_A:3 C7A_A:3 118.3(12) . . ?
C4A_A:3 C3A_A:3 CB_A:3 122.4(15) . . ?
C7A_A:3 C3A_A:3 CB_A:3 119.3(15) . . ?
C6A_A:3 C7A_A:3 C3A_A:3 119.4(14) . . ?
C5A_A:3 C6A_A:3 C7A_A:3 117.5(17) . . ?
N1A_A:3 C5A_A:3 C6A_A:3 124.2(18) . . ?
C5A_A:3 N1A_A:3 C4A_A:3 117.4(17) . . ?
N1A_A:3 C4A_A:3 C3A_A:3 123.2(16) . . ?
C4B_A:3 C3B_A:3 C7B_A:3 117.4(12) . . ?
C4B_A:3 C3B_A:3 CB_A:3 123.4(14) . . ?
C7B_A:3 C3B_A:3 CB_A:3 119.1(14) . . ?
C6B_A:3 C7B_A:3 C3B_A:3 120.1(14) . . ?
C7B_A:3 C6B_A:3 C5B_A:3 117.7(16) . . ?
N1B_A:3 C5B_A:3 C6B_A:3 123.0(17) . . ?
C4B_A:3 N1B_A:3 C5B_A:3 118.1(17) . . ?
C4B_A:3 N1B_A:3 Ag_M:2 130.8(17) . . ?
C5B_A:3 N1B_A:3 Ag_M:2 110.7(17) . . ?
N1B_A:3 C4B_A:3 C3B_A:3 123.7(15) . . ?
C_A:3 N_A:4 CA_A:4 121.1(10) . . ?
N_A:4 CA_A:4 C_A:4 111.7(11) . . ?
O_A:4 C_A:4 N_A:5 124.0(11) . . ?
O_A:4 C_A:4 CA_A:4 121.9(12) . . ?
N_A:5 C_A:4 CA_A:4 114.1(10) . . ?
C_A:4 N_A:5 CA_A:5 123.8(10) . . ?
N_A:5 CA_A:5 CB_A:5 111.0(12) . . ?
N_A:5 CA_A:5 C_A:5 111.1(10) . . ?
CB_A:5 CA_A:5 C_A:5 106.9(11) . . ?
O_A:5 C_A:5 N_A:6 123.8(13) . . ?
O_A:5 C_A:5 CA_A:5 119.9(12) . . ?
N_A:6 C_A:5 CA_A:5 116.2(12) . . ?
C6_A:5 CB_A:5 CA_A:5 114.1(12) . . ?
C11_A:5 C6_A:5 C7_A:5 116.7(10) . . ?
C11_A:5 C6_A:5 CB_A:5 122.8(11) . . ?
C7_A:5 C6_A:5 CB_A:5 120.5(11) . . ?
N8_A:5 C7_A:5 C6_A:5 124.6(11) . . ?
C7_A:5 N8_A:5 C9_A:5 117.3(11) . . ?
C7_A:5 N8_A:5 Ag_M:1 116.0(9) . 5_556 ?
C9_A:5 N8_A:5 Ag_M:1 126.1(10) . 5_556 ?
N8_A:5 C9_A:5 C10_A:5 122.0(13) . . ?
C9_A:5 C10_A:5 C11_A:5 119.2(13) . . ?
C10_A:5 C11_A:5 C6_A:5 120.1(11) . . ?
C_A:5 N_A:6 CA_A:6 122.7(13) . . ?
N_A:6 CA_A:6 CB_A:6 114.1(18) . . ?
N_A:6 CA_A:6 C_A:6 105.4(14) . . ?
CB_A:6 CA_A:6 C_A:6 114.0(14) . . ?
CG1_A:6 CB_A:6 CG2_A:6 108(2) . . ?
CG1_A:6 CB_A:6 CA_A:6 111.8(18) . . ?
CG2_A:6 CB_A:6 CA_A:6 107.5(19) . . ?
O_A:6 C_A:6 O1_A:7 127.6(18) . . ?
O_A:6 C_A:6 CA_A:6 124.0(18) . . ?
O1_A:7 C_A:6 CA_A:6 106.7(15) . . ?
C_A:6 O1_A:7 C1_A:7 113.4(18) . . ?
O1_B:1 C_B:1 O2_B:1 123.5(16) . . ?
O1_B:1 C_B:1 N_B:2 125.9(17) . . ?
O2_B:1 C_B:1 N_B:2 110.6(14) . . ?
C_B:1 O2_B:1 CT_B:1 122.2(13) . . ?
O2_B:1 CT_B:1 C3_B:1 104.3(15) . . ?
O2_B:1 CT_B:1 C1_B:1 108.2(17) . . ?
C3_B:1 CT_B:1 C1_B:1 114.5(19) . . ?
O2_B:1 CT_B:1 C2_B:1 109.1(18) . . ?
C3_B:1 CT_B:1 C2_B:1 114.1(19) . . ?
C1_B:1 CT_B:1 C2_B:1 106.4(18) . . ?
C_B:1 N_B:2 CA_B:2 119.6(14) . . ?
N_B:2 CA_B:2 CB_B:2 116.5(14) . . ?
N_B:2 CA_B:2 C_B:2 108.4(12) . . ?
CB_B:2 CA_B:2 C_B:2 111.6(11) . . ?
CG1_B:2 CB_B:2 CA_B:2 111.4(14) . . ?
CG1_B:2 CB_B:2 CG2_B:2 113.2(14) . . ?
CA_B:2 CB_B:2 CG2_B:2 108.9(13) . . ?
CB_B:2 CG1_B:2 CD1_B:2 113.3(18) . . ?
O_B:2 C_B:2 N_B:3 125.0(13) . . ?
O_B:2 C_B:2 CA_B:2 121.1(14) . . ?
N_B:3 C_B:2 CA_B:2 113.9(12) . . ?
O_B:3 C_B:3 N_B:4 122.4(12) . . ?
O_B:3 C_B:3 CA_B:3 121.1(12) . . ?
N_B:4 C_B:3 CA_B:3 116.6(10) . . ?
N_B:3 CA_B:3 C_B:3 108.1(10) . . ?
N_B:3 CA_B:3 CB_B:3 112.4(11) . . ?
C_B:3 CA_B:3 CB_B:3 109.1(10) . . ?
C_B:2 N_B:3 CA_B:3 121.8(11) . . ?
C3_B:3 CB_B:3 CA_B:3 110.7(11) . . ?
C7_B:3 C3_B:3 C4_B:3 117.2(9) . . ?
C7_B:3 C3_B:3 CB_B:3 122.5(10) . . ?
C4_B:3 C3_B:3 CB_B:3 120.3(10) . . ?
C3_B:3 C7_B:3 C6_B:3 119.7(10) . . ?
C5_B:3 C6_B:3 C7_B:3 118.2(11) . . ?
N1_B:3 C5_B:3 C6_B:3 123.4(12) . . ?
C5_B:3 N1_B:3 C4_B:3 117.9(11) . . ?
C5_B:3 N1_B:3 Ag_M:3 121.0(9) . . ?
C4_B:3 N1_B:3 Ag_M:3 120.8(8) . . ?
N1_B:3 C4_B:3 C3_B:3 123.4(10) . . ?
C_B:3 N_B:4 CA_B:4 121.2(11) . . ?
N_B:4 CA_B:4 C_B:4 110.2(11) . . ?
O_B:4 C_B:4 N_B:5 123.5(11) . . ?
O_B:4 C_B:4 CA_B:4 120.4(12) . . ?
N_B:5 C_B:4 CA_B:4 116.1(11) . . ?
C_B:4 N_B:5 CA_B:5 120.8(10) . . ?
N_B:5 CA_B:5 C_B:5 110.3(10) . . ?
N_B:5 CA_B:5 CB_B:5 111.5(11) . . ?
C_B:5 CA_B:5 CB_B:5 109.9(10) . . ?
O_B:5 C_B:5 N_B:6 126.1(12) . . ?
O_B:5 C_B:5 CA_B:5 121.7(12) . . ?
N_B:6 C_B:5 CA_B:5 112.2(10) . . ?
C6_B:5 CB_B:5 CA_B:5 112.8(10) . . ?
C11_B:5 C6_B:5 C7_B:5 116.9(9) . . ?
C11_B:5 C6_B:5 CB_B:5 122.5(10) . . ?
C7_B:5 C6_B:5 CB_B:5 120.5(11) . . ?
N8_B:5 C7_B:5 C6_B:5 123.3(11) . . ?
C7_B:5 N8_B:5 C9_B:5 118.8(11) . . ?
C7_B:5 N8_B:5 Ag_M:1 120.9(10) . . ?
C9_B:5 N8_B:5 Ag_M:1 118.9(10) . . ?
N8_B:5 C9_B:5 C10_B:5 122.8(13) . . ?
C9_B:5 C10_B:5 C11_B:5 117.0(12) . . ?
C6_B:5 C11_B:5 C10_B:5 121.0(11) . . ?
C_B:5 N_B:6 CA_B:6 124.3(11) . . ?
N_B:6 CA_B:6 C_B:6 112.1(12) . . ?
N_B:6 CA_B:6 CB_B:6 112.9(12) . . ?
C_B:6 CA_B:6 CB_B:6 112.0(12) . . ?
CG2_B:6 CB_B:6 CG1_B:6 114.5(16) . . ?
CG2_B:6 CB_B:6 CA_B:6 110.4(14) . . ?
CG1_B:6 CB_B:6 CA_B:6 109.6(13) . . ?
O_B:6 C_B:6 O1_B:7 125.3(16) . . ?
O_B:6 C_B:6 CA_B:6 122.5(14) . . ?
O1_B:7 C_B:6 CA_B:6 112.1(13) . . ?
C_B:6 O1_B:7 C1_B:7 112.7(16) . . ?
O1_C:1 C_C:1 O2_C:1 126.4(16) . . ?
O1_C:1 C_C:1 N_C:2 122.6(16) . . ?
O2_C:1 C_C:1 N_C:2 110.9(13) . . ?
C_C:1 O2_C:1 CT_C:1 119.3(12) . . ?
O2_C:1 CT_C:1 C2_C:1 108.5(14) . . ?
O2_C:1 CT_C:1 C1_C:1 109.5(15) . . ?
C2_C:1 CT_C:1 C1_C:1 113.8(15) . . ?
O2_C:1 CT_C:1 C3_C:1 102.7(14) . . ?
C2_C:1 CT_C:1 C3_C:1 111.8(16) . . ?
C1_C:1 CT_C:1 C3_C:1 110.0(14) . . ?
C_C:1 N_C:2 CA_C:2 121.8(13) . . ?
N_C:2 CA_C:2 CB_C:2 112.1(13) . . ?
N_C:2 CA_C:2 C_C:2 106.8(11) . . ?
CB_C:2 CA_C:2 C_C:2 112.4(11) . . ?
CG1_C:2 CB_C:2 CA_C:2 114.2(13) . . ?
CG1_C:2 CB_C:2 CG2_C:2 112.3(15) . . ?
CA_C:2 CB_C:2 CG2_C:2 109.3(13) . . ?
CD1_C:2 CG1_C:2 CB_C:2 112(2) . . ?
O_C:2 C_C:2 N_C:3 124.9(14) . . ?
O_C:2 C_C:2 CA_C:2 117.6(13) . . ?
N_C:3 C_C:2 CA_C:2 117.5(12) . . ?
O_C:3 C_C:3 N_C:4 120.5(12) . . ?
O_C:3 C_C:3 CA_C:3 121.5(12) . . ?
N_C:4 C_C:3 CA_C:3 118.0(11) . . ?
N_C:3 CA_C:3 C_C:3 110.9(11) . . ?
N_C:3 CA_C:3 CB_C:3 112.1(12) . . ?
C_C:3 CA_C:3 CB_C:3 108.1(11) . . ?
C_C:2 N_C:3 CA_C:3 122.8(11) . . ?
C3_C:3 CB_C:3 CA_C:3 110.5(11) . . ?
C4_C:3 C3_C:3 C7_C:3 118.3(11) . . ?
C4_C:3 C3_C:3 CB_C:3 120.7(12) . . ?
C7_C:3 C3_C:3 CB_C:3 120.8(12) . . ?
C6_C:3 C7_C:3 C3_C:3 119.5(13) . . ?
C5_C:3 C6_C:3 C7_C:3 116.6(15) . . ?
N1_C:3 C5_C:3 C6_C:3 124.9(16) . . ?
C5_C:3 N1_C:3 C4_C:3 118.0(15) . . ?
C5_C:3 N1_C:3 Ag_M:2 120.6(13) . . ?
C4_C:3 N1_C:3 Ag_M:2 121.2(13) . . ?
N1_C:3 C4_C:3 C3_C:3 122.6(13) . . ?
C_C:3 N_C:4 CA_C:4 121.2(11) . . ?
N_C:4 CA_C:4 C_C:4 112.7(11) . . ?
O_C:4 C_C:4 N_C:5 124.2(11) . . ?
O_C:4 C_C:4 CA_C:4 119.7(12) . . ?
N_C:5 C_C:4 CA_C:4 115.9(10) . . ?
C_C:5 N_C:6 CA_C:6 123.7(12) . . ?
N_C:6 CA_C:6 C_C:6 109.0(13) . . ?
N_C:6 CA_C:6 CB_C:6 110.0(14) . . ?
C_C:6 CA_C:6 CB_C:6 114.2(15) . . ?
CG1_C:6 CB_C:6 CG2_C:6 115.6(17) . . ?
CG1_C:6 CB_C:6 CA_C:6 110.5(18) . . ?
CG2_C:6 CB_C:6 CA_C:6 110.3(15) . . ?
O_C:6 C_C:6 O1_C:7 125.4(17) . . ?
O_C:6 C_C:6 CA_C:6 122.6(17) . . ?
O1_C:7 C_C:6 CA_C:6 111.6(15) . . ?
C_C:4 N_C:5 CA_C:5 117.5(10) . . ?
N_C:5 CA_C:5 C_C:5 110.3(10) . . ?
N_C:5 CA_C:5 CB_C:5 112.2(10) . . ?
C_C:5 CA_C:5 CB_C:5 110.6(11) . . ?
O_C:5 C_C:5 N_C:6 124.4(13) . . ?
O_C:5 C_C:5 CA_C:5 121.9(12) . . ?
N_C:6 C_C:5 CA_C:5 113.7(11) . . ?
C6_C:5 CB_C:5 CA_C:5 114.6(10) . . ?
C11_C:5 C6_C:5 C7_C:5 117.5(10) . . ?
C11_C:5 C6_C:5 CB_C:5 119.5(11) . . ?
C7_C:5 C6_C:5 CB_C:5 122.7(12) . . ?
N8_C:5 C7_C:5 C6_C:5 123.2(11) . . ?
C9_C:5 N8_C:5 C7_C:5 117.6(12) . . ?
C9_C:5 N8_C:5 Ag_M:4 120.8(10) . . ?
C7_C:5 N8_C:5 Ag_M:4 121.4(9) . . ?
N8_C:5 C9_C:5 C10_C:5 123.6(13) . . ?
C9_C:5 C10_C:5 C11_C:5 117.5(12) . . ?
C6_C:5 C11_C:5 C10_C:5 120.7(11) . . ?
C_C:6 O1_C:7 C1_C:7 114.3(16) . . ?
C_D:1 O1_D:1 Ag_M:4 143.6(14) . . ?
O1_D:1 C_D:1 N_D:2 122.4(18) . . ?
O1_D:1 C_D:1 O2_D:1 127.6(19) . . ?
N_D:2 C_D:1 O2_D:1 109.8(18) . . ?
C_D:1 O2_D:1 CT_D:1 128.5(18) . . ?
O2_D:1 CT_D:1 C2_D:1 119.0(19) . . ?
O2_D:1 CT_D:1 C3_D:1 106.9(18) . . ?
C2_D:1 CT_D:1 C3_D:1 119(2) . . ?
O2_D:1 CT_D:1 C1_D:1 108.4(17) . . ?
C2_D:1 CT_D:1 C1_D:1 103.6(19) . . ?
C3_D:1 CT_D:1 C1_D:1 96.9(16) . . ?
C_D:1 N_D:2 CA_D:2 124.1(16) . . ?
N_D:2 CA_D:2 CB_D:2 111.4(13) . . ?
N_D:2 CA_D:2 C_D:2 107.1(12) . . ?
CB_D:2 CA_D:2 C_D:2 112.3(11) . . ?
CG2_D:2 CB_D:2 CA_D:2 110.4(13) . . ?
CG2_D:2 CB_D:2 CG1_D:2 114.3(15) . . ?
CA_D:2 CB_D:2 CG1_D:2 111.3(13) . . ?
CD1_D:2 CG1_D:2 CB_D:2 109.6(18) . . ?
O_D:2 C_D:2 N_D:3 123.1(13) . . ?
O_D:2 C_D:2 CA_D:2 121.7(13) . . ?
N_D:3 C_D:2 CA_D:2 115.1(12) . . ?
O_D:3 C_D:3 N_D:4 123.2(11) . . ?
O_D:3 C_D:3 CA_D:3 119.8(11) . . ?
N_D:4 C_D:3 CA_D:3 117.0(10) . . ?
N_D:3 CA_D:3 C_D:3 111.0(9) . . ?
N_D:3 CA_D:3 CB_D:3 112.2(10) . . ?
C_D:3 CA_D:3 CB_D:3 114.0(11) . . ?
C_D:2 N_D:3 CA_D:3 122.3(10) . . ?
C3_D:3 CB_D:3 CA_D:3 118.0(10) . . ?
C4_D:3 C3_D:3 C7_D:3 116.2(9) . . ?
C4_D:3 C3_D:3 CB_D:3 122.8(10) . . ?
C7_D:3 C3_D:3 CB_D:3 121.0(10) . . ?
C6_D:3 C7_D:3 C3_D:3 120.9(11) . . ?
C5_D:3 C6_D:3 C7_D:3 119.1(12) . . ?
N1_D:3 C5_D:3 C6_D:3 120.7(12) . . ?
C5_D:3 N1_D:3 C4_D:3 119.9(11) . . ?
C5_D:3 N1_D:3 Ag_M:3 117.2(9) . . ?
C4_D:3 N1_D:3 Ag_M:3 122.8(8) . . ?
N1_D:3 C4_D:3 C3_D:3 123.2(11) . . ?
C_D:3 N_D:4 CA_D:4 121.5(11) . . ?
N_D:4 CA_D:4 C_D:4 111.3(10) . . ?
O_D:4 C_D:4 N_D:5 124.8(11) . . ?
O_D:4 C_D:4 CA_D:4 119.2(11) . . ?
N_D:5 C_D:4 CA_D:4 115.9(11) . . ?
C_D:4 N_D:5 CA_D:5 126.1(11) . . ?
N_D:5 CA_D:5 C_D:5 111.9(11) . . ?
N_D:5 CA_D:5 CB_D:5 113.4(12) . . ?
C_D:5 CA_D:5 CB_D:5 104.8(13) . . ?
O_D:5 C_D:5 N1A_D:6 120(3) . . ?
O_D:5 C_D:5 N2B_D:6 125(2) . . ?
O_D:5 C_D:5 CA_D:5 124.1(14) . . ?
N1A_D:6 C_D:5 CA_D:5 116(2) . . ?
N2B_D:6 C_D:5 CA_D:5 111(2) . . ?
C6_D:5 CB_D:5 CA_D:5 112.4(13) . . ?
C11_D:5 C6_D:5 C7_D:5 117.1(11) . . ?
C11_D:5 C6_D:5 CB_D:5 123.5(12) . . ?
C7_D:5 C6_D:5 CB_D:5 119.4(12) . . ?
N8_D:5 C7_D:5 C6_D:5 123.3(12) . . ?
C9_D:5 N8_D:5 C7_D:5 118.6(13) . . ?
C9_D:5 N8_D:5 Ag_M:4 121.0(12) . 4_667 ?
C7_D:5 N8_D:5 Ag_M:4 120.3(10) . 4_667 ?
N8_D:5 C9_D:5 C10_D:5 122.5(14) . . ?
C11_D:5 C10_D:5 C9_D:5 117.8(13) . . ?
C10_D:5 C11_D:5 C6_D:5 120.8(12) . . ?
C_D:5 N1A_D:6 CAA_D:6 122(3) . . ?
N1A_D:6 CAA_D:6 CBA_D:6 109(3) . . ?
N1A_D:6 CAA_D:6 C1A_D:6 108(4) . . ?
CBA_D:6 CAA_D:6 C1A_D:6 108(2) . . ?
CG1A_D:6 CBA_D:6 CG2A_D:6 108(3) . . ?
CG1A_D:6 CBA_D:6 CAA_D:6 110(3) . . ?
CG2A_D:6 CBA_D:6 CAA_D:6 111(3) . . ?
O1A_D:6 C1A_D:6 O1A_D:7 116(4) . . ?
O1A_D:6 C1A_D:6 CAA_D:6 133(4) . . ?
O1A_D:7 C1A_D:6 CAA_D:6 111(3) . . ?
C_D:5 N2B_D:6 CAB_D:6 122(3) . . ?
N2B_D:6 CAB_D:6 C2B_D:6 108(3) . . ?
N2B_D:6 CAB_D:6 CBB_D:6 110(3) . . ?
C2B_D:6 CAB_D:6 CBB_D:6 113(2) . . ?
CG1B_D:6 CBB_D:6 CAB_D:6 111(3) . . ?
CG1B_D:6 CBB_D:6 CG2B_D:6 110(3) . . ?
CAB_D:6 CBB_D:6 CG2B_D:6 109(2) . . ?
O2B_D:6 C2B_D:6 O1B_D:7 121(3) . . ?
O2B_D:6 C2B_D:6 CAB_D:6 128(3) . . ?
O1B_D:7 C2B_D:6 CAB_D:6 111(3) . . ?
C1A_D:6 O1A_D:7 C1A_D:7 118(4) . . ?
C2B_D:6 O1B_D:7 C1B_D:7 113(3) . . ?
N8_A:5 Ag_M:1 N8_B:5 167.6(6) 5_556 . ?
N1B_A:3 Ag_M:2 N1_C:3 171.4(13) . . ?
N1_B:3 Ag_M:3 N1_D:3 168.5(5) . . ?
N8_D:5 Ag_M:4 N8_C:5 164.3(7) 4_667 . ?
N8_D:5 Ag_M:4 O1_D:1 102.8(6) 4_667 . ?
N8_C:5 Ag_M:4 O1_D:1 92.1(5) . . ?
F3_X:1 C1_X:1 F4_X:1 110.1(19) . . ?
F3_X:1 C1_X:1 F5_X:1 111.7(18) . . ?
F4_X:1 C1_X:1 F5_X:1 106.5(17) . . ?
F3_X:1 C1_X:1 S1_X:1 107.9(15) . . ?
F4_X:1 C1_X:1 S1_X:1 109.0(14) . . ?
F5_X:1 C1_X:1 S1_X:1 111.6(14) . . ?
O3_X:1 S1_X:1 O2_X:1 117.3(12) . . ?
O3_X:1 S1_X:1 N_X:1 113.3(11) . . ?
O2_X:1 S1_X:1 N_X:1 114.9(11) . . ?
O3_X:1 S1_X:1 C1_X:1 110.2(11) . . ?
O2_X:1 S1_X:1 C1_X:1 101.9(10) . . ?
N_X:1 S1_X:1 C1_X:1 96.3(9) . . ?
S_X:1 N_X:1 S1_X:1 121.2(10) . . ?
O_X:1 S_X:1 O1_X:1 120.9(10) . . ?
O_X:1 S_X:1 N_X:1 106.5(9) . . ?
O1_X:1 S_X:1 N_X:1 115.9(9) . . ?
O_X:1 S_X:1 C_X:1 102.4(9) . . ?
O1_X:1 S_X:1 C_X:1 101.7(8) . . ?
N_X:1 S_X:1 C_X:1 107.8(10) . . ?
F1_X:1 C_X:1 F2_X:1 111.5(15) . . ?
F1_X:1 C_X:1 F_X:1 108.3(15) . . ?
F2_X:1 C_X:1 F_X:1 105.6(15) . . ?
F1_X:1 C_X:1 S_X:1 111.4(12) . . ?
F2_X:1 C_X:1 S_X:1 111.7(12) . . ?
F_X:1 C_X:1 S_X:1 108.0(12) . . ?
F4_X:3 C1_X:3 F3_X:3 106(2) . . ?
F4_X:3 C1_X:3 F5_X:3 114(2) . . ?
F3_X:3 C1_X:3 F5_X:3 106(2) . . ?
F4_X:3 C1_X:3 S1_X:3 115(2) . . ?
F3_X:3 C1_X:3 S1_X:3 109(2) . . ?
F5_X:3 C1_X:3 S1_X:3 105.6(18) . . ?
O3_X:3 S1_X:3 O2_X:3 120.6(17) . . ?
O3_X:3 S1_X:3 N_X:3 108.2(16) . . ?
O2_X:3 S1_X:3 N_X:3 101.4(14) . . ?
O3_X:3 S1_X:3 C1_X:3 107.5(15) . . ?
O2_X:3 S1_X:3 C1_X:3 98.5(12) . . ?
N_X:3 S1_X:3 C1_X:3 121.2(16) . . ?
S_X:3 N_X:3 S1_X:3 137.4(19) . . ?
O_X:3 S_X:3 O1_X:3 111(3) . . ?
O_X:3 S_X:3 N_X:3 112.1(19) . . ?
O1_X:3 S_X:3 N_X:3 103(2) . . ?
O_X:3 S_X:3 C_X:3 104.9(17) . . ?
O1_X:3 S_X:3 C_X:3 100.0(19) . . ?
N_X:3 S_X:3 C_X:3 126(2) . . ?
F_X:3 C_X:3 F1_X:3 112(3) . . ?
F_X:3 C_X:3 F2_X:3 110(3) . . ?
F1_X:3 C_X:3 F2_X:3 112(3) . . ?
F_X:3 C_X:3 S_X:3 108(3) . . ?
F1_X:3 C_X:3 S_X:3 113(2) . . ?
F2_X:3 C_X:3 S_X:3 102(2) . . ?
F5_X:5 C1_X:5 F4_X:5 109(2) . . ?
F5_X:5 C1_X:5 F3_X:5 112(2) . . ?
F4_X:5 C1_X:5 F3_X:5 99.9(19) . . ?
F5_X:5 C1_X:5 S1_X:5 108.6(18) . . ?
F4_X:5 C1_X:5 S1_X:5 115.8(18) . . ?
F3_X:5 C1_X:5 S1_X:5 111.3(17) . . ?
O3_X:5 S1_X:5 O2_X:5 119.7(17) . . ?
O3_X:5 S1_X:5 N_X:5 111.4(14) . . ?
O2_X:5 S1_X:5 N_X:5 107.0(17) . . ?
O3_X:5 S1_X:5 C1_X:5 108.2(13) . . ?
O2_X:5 S1_X:5 C1_X:5 107.1(15) . . ?
N_X:5 S1_X:5 C1_X:5 101.7(15) . . ?
S1_X:5 N_X:5 S_X:5 123.6(15) . . ?
O_X:5 S_X:5 O1_X:5 116.5(16) . . ?
O_X:5 S_X:5 N_X:5 118.1(13) . . ?
O1_X:5 S_X:5 N_X:5 109.5(17) . . ?
O_X:5 S_X:5 C_X:5 102.4(12) . . ?
O1_X:5 S_X:5 C_X:5 109.8(15) . . ?
N_X:5 S_X:5 C_X:5 98.2(14) . . ?
F_X:5 C_X:5 F1_X:5 106(2) . . ?
F_X:5 C_X:5 F2_X:5 111(2) . . ?
F1_X:5 C_X:5 F2_X:5 119(2) . . ?
F_X:5 C_X:5 S_X:5 105.2(17) . . ?
F1_X:5 C_X:5 S_X:5 111(2) . . ?
F2_X:5 C_X:5 S_X:5 104.2(17) . . ?
F3_X:7 C1_X:7 F5_X:7 111(3) . . ?
F3_X:7 C1_X:7 F4_X:7 111(3) . . ?
F5_X:7 C1_X:7 F4_X:7 110(3) . . ?
F3_X:7 C1_X:7 S1_X:7 107(3) . . ?
F5_X:7 C1_X:7 S1_X:7 113(3) . . ?
F4_X:7 C1_X:7 S1_X:7 106(2) . . ?
O2_X:7 S1_X:7 O3_X:7 126(3) . . ?
O2_X:7 S1_X:7 N_X:7 110(3) . . ?
O3_X:7 S1_X:7 N_X:7 107(3) . . ?
O2_X:7 S1_X:7 C1_X:7 104(2) . . ?
O3_X:7 S1_X:7 C1_X:7 104(2) . . ?
N_X:7 S1_X:7 C1_X:7 104(2) . . ?
S1_X:7 N_X:7 S_X:7 124(2) . . ?
O_X:7 S_X:7 O1_X:7 116(3) . . ?
O_X:7 S_X:7 N_X:7 104(3) . . ?
O1_X:7 S_X:7 N_X:7 106(2) . . ?
O_X:7 S_X:7 C_X:7 107(2) . . ?
O1_X:7 S_X:7 C_X:7 100.8(19) . . ?
N_X:7 S_X:7 C_X:7 124(3) . . ?
F_X:7 C_X:7 F2_X:7 111(3) . . ?
F_X:7 C_X:7 F1_X:7 105(3) . . ?
F2_X:7 C_X:7 F1_X:7 102(3) . . ?
F_X:7 C_X:7 S_X:7 111(3) . . ?
F2_X:7 C_X:7 S_X:7 117(3) . . ?
F1_X:7 C_X:7 S_X:7 110(3) . . ?

loop_
_geom_bond_atom_site_label_1
_geom_bond_atom_site_label_2
_geom_bond_distance
_geom_bond_site_symmetry_2
_geom_bond_publ_flag
O1_A:1 C_A:1 1.19(2) . ?
C_A:1 N_A:2 1.32(2) . ?
C_A:1 O2_A:1 1.33(2) . ?
O2_A:1 CT_A:1 1.44(2) . ?
CT_A:1 C1_A:1 1.518(16) . ?
CT_A:1 C2_A:1 1.519(16) . ?
CT_A:1 C3_A:1 1.522(16) . ?
N_A:2 CA_A:2 1.475(17) . ?
CA_A:2 C_A:2 1.50(2) . ?
CA_A:2 CB_A:2 1.548(13) . ?
CB_A:2 CG1_A:2 1.533(14) . ?
CB_A:2 CG2_A:2 1.533(15) . ?
CG1_A:2 CD1B_A:2 1.42(3) . ?
CG1_A:2 CD1A_A:2 1.52(3) . ?
C_A:2 O_A:2 1.241(15) . ?
C_A:2 N_A:3 1.300(18) . ?
O_A:3 C_A:3 1.234(13) . ?
C_A:3 N_A:4 1.317(16) . ?
C_A:3 CA_A:3 1.528(14) . ?
CA_A:3 N_A:3 1.460(15) . ?
CA_A:3 CB_A:3 1.470(16) . ?
CB_A:3 C3B_A:3 1.498(11) . ?
CB_A:3 C3A_A:3 1.501(11) . ?
C3A_A:3 C4A_A:3 1.379(12) . ?
C3A_A:3 C7A_A:3 1.389(14) . ?
C7A_A:3 C6A_A:3 1.389(12) . ?
C6A_A:3 C5A_A:3 1.378(19) . ?
C5A_A:3 N1A_A:3 1.336(16) . ?
N1A_A:3 C4A_A:3 1.338(13) . ?
C3B_A:3 C4B_A:3 1.379(11) . ?
C3B_A:3 C7B_A:3 1.395(13) . ?
C7B_A:3 C6B_A:3 1.385(12) . ?
C6B_A:3 C5B_A:3 1.389(19) . ?
C5B_A:3 N1B_A:3 1.338(16) . ?
N1B_A:3 C4B_A:3 1.336(13) . ?
N1B_A:3 Ag_M:2 2.13(2) . ?
N_A:4 CA_A:4 1.433(17) . ?
CA_A:4 C_A:4 1.505(13) . ?
C_A:4 O_A:4 1.238(13) . ?
C_A:4 N_A:5 1.332(16) . ?
N_A:5 CA_A:5 1.470(14) . ?
CA_A:5 CB_A:5 1.510(17) . ?
CA_A:5 C_A:5 1.519(17) . ?
C_A:5 O_A:5 1.250(14) . ?
C_A:5 N_A:6 1.309(17) . ?
CB_A:5 C6_A:5 1.498(11) . ?
C6_A:5 C11_A:5 1.374(11) . ?
C6_A:5 C7_A:5 1.380(10) . ?
C7_A:5 N8_A:5 1.322(12) . ?
N8_A:5 C9_A:5 1.349(13) . ?
N8_A:5 Ag_M:1 2.107(11) 5_556 ?
C9_A:5 C10_A:5 1.367(15) . ?
C10_A:5 C11_A:5 1.371(12) . ?
N_A:6 CA_A:6 1.445(17) . ?
CA_A:6 CB_A:6 1.555(16) . ?
CA_A:6 C_A:6 1.56(2) . ?
CB_A:6 CG1_A:6 1.51(2) . ?
CB_A:6 CG2_A:6 1.51(2) . ?
C_A:6 O_A:6 1.199(17) . ?
C_A:6 O1_A:7 1.30(2) . ?
O1_A:7 C1_A:7 1.443(15) . ?
O1_B:1 C_B:1 1.200(17) . ?
C_B:1 O2_B:1 1.329(19) . ?
C_B:1 N_B:2 1.350(19) . ?
O2_B:1 CT_B:1 1.437(19) . ?
CT_B:1 C3_B:1 1.513(16) . ?
CT_B:1 C1_B:1 1.516(16) . ?
CT_B:1 C2_B:1 1.516(16) . ?
N_B:2 CA_B:2 1.429(17) . ?
CA_B:2 CB_B:2 1.520(13) . ?
CA_B:2 C_B:2 1.568(19) . ?
CB_B:2 CG1_B:2 1.509(14) . ?
CB_B:2 CG2_B:2 1.536(15) . ?
CG1_B:2 CD1_B:2 1.53(3) . ?
C_B:2 O_B:2 1.207(14) . ?
C_B:2 N_B:3 1.319(18) . ?
O_B:3 C_B:3 1.231(13) . ?
C_B:3 N_B:4 1.314(16) . ?
C_B:3 CA_B:3 1.511(14) . ?
CA_B:3 N_B:3 1.454(14) . ?
CA_B:3 CB_B:3 1.529(16) . ?
CB_B:3 C3_B:3 1.506(10) . ?
C3_B:3 C7_B:3 1.378(11) . ?
C3_B:3 C4_B:3 1.383(10) . ?
C7_B:3 C6_B:3 1.387(11) . ?
C6_B:3 C5_B:3 1.363(15) . ?
C5_B:3 N1_B:3 1.325(12) . ?
N1_B:3 C4_B:3 1.334(11) . ?
N1_B:3 Ag_M:3 2.149(11) . ?
N_B:4 CA_B:4 1.446(17) . ?
CA_B:4 C_B:4 1.519(13) . ?
C_B:4 O_B:4 1.237(13) . ?
C_B:4 N_B:5 1.305(16) . ?
N_B:5 CA_B:5 1.464(14) . ?
CA_B:5 C_B:5 1.512(17) . ?
CA_B:5 CB_B:5 1.524(16) . ?
C_B:5 O_B:5 1.242(13) . ?
C_B:5 N_B:6 1.336(16) . ?
CB_B:5 C6_B:5 1.505(10) . ?
C6_B:5 C11_B:5 1.380(11) . ?
C6_B:5 C7_B:5 1.392(10) . ?
C7_B:5 N8_B:5 1.324(11) . ?
N8_B:5 C9_B:5 1.337(13) . ?
N8_B:5 Ag_M:1 2.131(11) . ?
C9_B:5 C10_B:5 1.387(15) . ?
C10_B:5 C11_B:5 1.393(11) . ?
N_B:6 CA_B:6 1.443(16) . ?
CA_B:6 C_B:6 1.50(2) . ?
CA_B:6 CB_B:6 1.547(15) . ?
CB_B:6 CG2_B:6 1.485(19) . ?
CB_B:6 CG1_B:6 1.521(19) . ?
C_B:6 O_B:6 1.207(15) . ?
C_B:6 O1_B:7 1.289(19) . ?
O1_B:7 C1_B:7 1.467(15) . ?
O1_C:1 C_C:1 1.183(17) . ?
C_C:1 O2_C:1 1.345(18) . ?
C_C:1 N_C:2 1.378(19) . ?
O2_C:1 CT_C:1 1.465(18) . ?
CT_C:1 C2_C:1 1.497(16) . ?
CT_C:1 C1_C:1 1.510(15) . ?
CT_C:1 C3_C:1 1.516(15) . ?
N_C:2 CA_C:2 1.454(17) . ?
CA_C:2 CB_C:2 1.534(13) . ?
CA_C:2 C_C:2 1.55(2) . ?
CB_C:2 CG1_C:2 1.533(14) . ?
CB_C:2 CG2_C:2 1.539(16) . ?
CG1_C:2 CD1_C:2 1.51(3) . ?
C_C:2 O_C:2 1.244(14) . ?
C_C:2 N_C:3 1.268(17) . ?
O_C:3 C_C:3 1.229(14) . ?
C_C:3 N_C:4 1.318(16) . ?
C_C:3 CA_C:3 1.528(14) . ?
CA_C:3 N_C:3 1.443(15) . ?
CA_C:3 CB_C:3 1.549(17) . ?
CB_C:3 C3_C:3 1.499(11) . ?
C3_C:3 C4_C:3 1.383(11) . ?
C3_C:3 C7_C:3 1.397(13) . ?
C7_C:3 C6_C:3 1.387(12) . ?
C6_C:3 C5_C:3 1.385(18) . ?
C5_C:3 N1_C:3 1.318(15) . ?
N1_C:3 C4_C:3 1.330(12) . ?
N1_C:3 Ag_M:2 2.172(17) . ?
N_C:4 CA_C:4 1.372(17) . ?
CA_C:4 C_C:4 1.536(12) . ?
C_C:4 O_C:4 1.225(13) . ?
C_C:4 N_C:5 1.323(16) . ?
N_C:6 C_C:5 1.357(16) . ?
N_C:6 CA_C:6 1.461(17) . ?
CA_C:6 C_C:6 1.49(2) . ?
CA_C:6 CB_C:6 1.551(15) . ?
CB_C:6 CG1_C:6 1.49(2) . ?
CB_C:6 CG2_C:6 1.499(19) . ?
C_C:6 O_C:6 1.213(17) . ?
C_C:6 O1_C:7 1.30(2) . ?
N_C:5 CA_C:5 1.469(13) . ?
CA_C:5 C_C:5 1.499(17) . ?
CA_C:5 CB_C:5 1.540(15) . ?
C_C:5 O_C:5 1.251(14) . ?
CB_C:5 C6_C:5 1.498(11) . ?
C6_C:5 C11_C:5 1.375(11) . ?
C6_C:5 C7_C:5 1.383(11) . ?
C7_C:5 N8_C:5 1.344(11) . ?
N8_C:5 C9_C:5 1.341(13) . ?
N8_C:5 Ag_M:4 2.136(13) . ?
C9_C:5 C10_C:5 1.370(15) . ?
C10_C:5 C11_C:5 1.389(12) . ?
O1_C:7 C1_C:7 1.441(15) . ?
O1_D:1 C_D:1 1.19(2) . ?
O1_D:1 Ag_M:4 2.557(18) . ?
C_D:1 N_D:2 1.32(2) . ?
C_D:1 O2_D:1 1.32(2) . ?
O2_D:1 CT_D:1 1.39(2) . ?
CT_D:1 C2_D:1 1.490(17) . ?
CT_D:1 C3_D:1 1.515(16) . ?
CT_D:1 C1_D:1 1.580(17) . ?
N_D:2 CA_D:2 1.470(17) . ?
CA_D:2 CB_D:2 1.524(13) . ?
CA_D:2 C_D:2 1.539(19) . ?
CB_D:2 CG2_D:2 1.510(16) . ?
CB_D:2 CG1_D:2 1.544(14) . ?
CG1_D:2 CD1_D:2 1.52(3) . ?
C_D:2 O_D:2 1.216(15) . ?
C_D:2 N_D:3 1.313(16) . ?
O_D:3 C_D:3 1.236(12) . ?
C_D:3 N_D:4 1.331(15) . ?
C_D:3 CA_D:3 1.513(13) . ?
CA_D:3 N_D:3 1.466(13) . ?
CA_D:3 CB_D:3 1.529(15) . ?
CB_D:3 C3_D:3 1.493(10) . ?
C3_D:3 C4_D:3 1.377(10) . ?
C3_D:3 C7_D:3 1.384(11) . ?
C7_D:3 C6_D:3 1.378(11) . ?
C6_D:3 C5_D:3 1.368(15) . ?
C5_D:3 N1_D:3 1.334(13) . ?
N1_D:3 C4_D:3 1.334(11) . ?
N1_D:3 Ag_M:3 2.157(11) . ?
N_D:4 CA_D:4 1.435(18) . ?
CA_D:4 C_D:4 1.506(13) . ?
C_D:4 O_D:4 1.261(13) . ?
C_D:4 N_D:5 1.280(16) . ?
N_D:5 CA_D:5 1.458(14) . ?
CA_D:5 C_D:5 1.502(19) . ?
CA_D:5 CB_D:5 1.523(18) . ?
C_D:5 O_D:5 1.208(15) . ?
C_D:5 N1A_D:6 1.36(3) . ?
C_D:5 N2B_D:6 1.37(3) . ?
CB_D:5 C6_D:5 1.507(11) . ?
C6_D:5 C11_D:5 1.381(11) . ?
C6_D:5 C7_D:5 1.387(10) . ?
C7_D:5 N8_D:5 1.341(12) . ?
N8_D:5 C9_D:5 1.329(13) . ?
N8_D:5 Ag_M:4 2.130(14) 4_667 ?
C9_D:5 C10_D:5 1.396(16) . ?
C10_D:5 C11_D:5 1.380(13) . ?
N1A_D:6 CAA_D:6 1.45(2) . ?
CAA_D:6 CBA_D:6 1.541(18) . ?
CAA_D:6 C1A_D:6 1.55(3) . ?
CBA_D:6 CG1A_D:6 1.52(3) . ?
CBA_D:6 CG2A_D:6 1.53(3) . ?
C1A_D:6 O1A_D:6 1.22(3) . ?
C1A_D:6 O1A_D:7 1.33(3) . ?
N2B_D:6 CAB_D:6 1.44(2) . ?
CAB_D:6 C2B_D:6 1.53(3) . ?
CAB_D:6 CBB_D:6 1.534(18) . ?
CBB_D:6 CG1B_D:6 1.51(3) . ?
CBB_D:6 CG2B_D:6 1.55(2) . ?
C2B_D:6 O2B_D:6 1.19(2) . ?
C2B_D:6 O1B_D:7 1.36(3) . ?
O1A_D:7 C1A_D:7 1.458(18) . ?
O1B_D:7 C1B_D:7 1.459(17) . ?
F5_X:1 C1_X:1 1.352(18) . ?
C1_X:1 F3_X:1 1.292(19) . ?
C1_X:1 F4_X:1 1.299(18) . ?
C1_X:1 S1_X:1 1.814(12) . ?
S1_X:1 O3_X:1 1.410(13) . ?
S1_X:1 O2_X:1 1.436(12) . ?
S1_X:1 N_X:1 1.608(12) . ?
N_X:1 S_X:1 1.550(12) . ?
S_X:1 O_X:1 1.421(12) . ?
S_X:1 O1_X:1 1.436(11) . ?
S_X:1 C_X:1 1.808(12) . ?
C_X:1 F1_X:1 1.298(16) . ?
C_X:1 F2_X:1 1.327(17) . ?
C_X:1 F_X:1 1.355(17) . ?
F5_X:3 C1_X:3 1.36(2) . ?
C1_X:3 F4_X:3 1.28(2) . ?
C1_X:3 F3_X:3 1.34(2) . ?
C1_X:3 S1_X:3 1.822(13) . ?
S1_X:3 O3_X:3 1.416(15) . ?
S1_X:3 O2_X:3 1.456(14) . ?
S1_X:3 N_X:3 1.614(14) . ?
N_X:3 S_X:3 1.602(15) . ?
S_X:3 O_X:3 1.433(16) . ?
S_X:3 O1_X:3 1.471(16) . ?
S_X:3 C_X:3 1.822(14) . ?
C_X:3 F_X:3 1.32(2) . ?
C_X:3 F1_X:3 1.32(2) . ?
C_X:3 F2_X:3 1.34(2) . ?
F5_X:5 C1_X:5 1.33(2) . ?
C1_X:5 F4_X:5 1.35(2) . ?
C1_X:5 F3_X:5 1.35(2) . ?
C1_X:5 S1_X:5 1.826(13) . ?
S1_X:5 O3_X:5 1.428(14) . ?
S1_X:5 O2_X:5 1.445(15) . ?
S1_X:5 N_X:5 1.585(15) . ?
N_X:5 S_X:5 1.594(15) . ?
S_X:5 O_X:5 1.432(13) . ?
S_X:5 O1_X:5 1.445(15) . ?
S_X:5 C_X:5 1.810(13) . ?
C_X:5 F_X:5 1.29(2) . ?
C_X:5 F1_X:5 1.30(2) . ?
C_X:5 F2_X:5 1.34(2) . ?
F5_X:7 C1_X:7 1.31(2) . ?
C1_X:7 F3_X:7 1.30(2) . ?
C1_X:7 F4_X:7 1.31(2) . ?
C1_X:7 S1_X:7 1.826(14) . ?
S1_X:7 O2_X:7 1.414(16) . ?
S1_X:7 O3_X:7 1.426(16) . ?
S1_X:7 N_X:7 1.642(16) . ?
N_X:7 S_X:7 1.658(16) . ?
S_X:7 O_X:7 1.434(16) . ?
S_X:7 O1_X:7 1.456(16) . ?
S_X:7 C_X:7 1.817(14) . ?
C_X:7 F_X:7 1.31(2) . ?
C_X:7 F2_X:7 1.32(2) . ?
C_X:7 F1_X:7 1.36(2) . ?

loop_
_geom_torsion_atom_site_label_1
_geom_torsion_atom_site_label_2
_geom_torsion_atom_site_label_3
_geom_torsion_atom_site_label_4
_geom_torsion
_geom_torsion_site_symmetry_1
_geom_torsion_site_symmetry_2
_geom_torsion_site_symmetry_3
_geom_torsion_site_symmetry_4
_geom_torsion_publ_flag
O1_A:1 C_A:1 O2_A:1 CT_A:1 -6(3) . . . . ?
N_A:2 C_A:1 O2_A:1 CT_A:1 176.4(16) . . . . ?
C_A:1 O2_A:1 CT_A:1 C1_A:1 -62(2) . . . . ?
C_A:1 O2_A:1 CT_A:1 C2_A:1 68(2) . . . . ?
C_A:1 O2_A:1 CT_A:1 C3_A:1 -176.6(17) . . . . ?
O1_A:1 C_A:1 N_A:2 CA_A:2 -4(3) . . . . ?
O2_A:1 C_A:1 N_A:2 CA_A:2 173.6(16) . . . . ?
C_A:1 N_A:2 CA_A:2 C_A:2 -86(2) . . . . ?
C_A:1 N_A:2 CA_A:2 CB_A:2 146.5(16) . . . . ?
N_A:2 CA_A:2 CB_A:2 CG1_A:2 64(2) . . . . ?
C_A:2 CA_A:2 CB_A:2 CG1_A:2 -62.8(18) . . . . ?
N_A:2 CA_A:2 CB_A:2 CG2_A:2 -60.5(19) . . . . ?
C_A:2 CA_A:2 CB_A:2 CG2_A:2 173.2(14) . . . . ?
CG2_A:2 CB_A:2 CG1_A:2 CD1B_A:2 -83(4) . . . . ?
CA_A:2 CB_A:2 CG1_A:2 CD1B_A:2 153(4) . . . . ?
CG2_A:2 CB_A:2 CG1_A:2 CD1A_A:2 -145(2) . . . . ?
CA_A:2 CB_A:2 CG1_A:2 CD1A_A:2 91(3) . . . . ?
N_A:2 CA_A:2 C_A:2 O_A:2 -22(2) . . . . ?
CB_A:2 CA_A:2 C_A:2 O_A:2 105.8(17) . . . . ?
N_A:2 CA_A:2 C_A:2 N_A:3 157.0(16) . . . . ?
CB_A:2 CA_A:2 C_A:2 N_A:3 -75.2(18) . . . . ?
O_A:3 C_A:3 CA_A:3 N_A:3 21(2) . . . . ?
N_A:4 C_A:3 CA_A:3 N_A:3 -160.9(14) . . . . ?
O_A:3 C_A:3 CA_A:3 CB_A:3 -110.2(16) . . . . ?
N_A:4 C_A:3 CA_A:3 CB_A:3 67.9(17) . . . . ?
O_A:2 C_A:2 N_A:3 CA_A:3 2(2) . . . . ?
CA_A:2 C_A:2 N_A:3 CA_A:3 -176.5(14) . . . . ?
CB_A:3 CA_A:3 N_A:3 C_A:2 -82.1(19) . . . . ?
C_A:3 CA_A:3 N_A:3 C_A:2 148.3(15) . . . . ?
N_A:3 CA_A:3 CB_A:3 C3B_A:3 -61(2) . . . . ?
C_A:3 CA_A:3 CB_A:3 C3B_A:3 67(2) . . . . ?
N_A:3 CA_A:3 CB_A:3 C3A_A:3 -41(2) . . . . ?
C_A:3 CA_A:3 CB_A:3 C3A_A:3 88(2) . . . . ?
CA_A:3 CB_A:3 C3A_A:3 C4A_A:3 -55(3) . . . . ?
CA_A:3 CB_A:3 C3A_A:3 C7A_A:3 123(3) . . . . ?
C4A_A:3 C3A_A:3 C7A_A:3 C6A_A:3 0(3) . . . . ?
CB_A:3 C3A_A:3 C7A_A:3 C6A_A:3 -179(3) . . . . ?
C3A_A:3 C7A_A:3 C6A_A:3 C5A_A:3 -1(3) . . . . ?
C7A_A:3 C6A_A:3 C5A_A:3 N1A_A:3 2(3) . . . . ?
C6A_A:3 C5A_A:3 N1A_A:3 C4A_A:3 0(3) . . . . ?
C5A_A:3 N1A_A:3 C4A_A:3 C3A_A:3 -1(3) . . . . ?
C7A_A:3 C3A_A:3 C4A_A:3 N1A_A:3 2(3) . . . . ?
CB_A:3 C3A_A:3 C4A_A:3 N1A_A:3 -180(3) . . . . ?
CA_A:3 CB_A:3 C3B_A:3 C4B_A:3 -24(3) . . . . ?
CA_A:3 CB_A:3 C3B_A:3 C7B_A:3 151(2) . . . . ?
C4B_A:3 C3B_A:3 C7B_A:3 C6B_A:3 2(3) . . . . ?
CB_A:3 C3B_A:3 C7B_A:3 C6B_A:3 -174(3) . . . . ?
C3B_A:3 C7B_A:3 C6B_A:3 C5B_A:3 0(3) . . . . ?
C7B_A:3 C6B_A:3 C5B_A:3 N1B_A:3 -2(3) . . . . ?
C6B_A:3 C5B_A:3 N1B_A:3 C4B_A:3 2(3) . . . . ?
C6B_A:3 C5B_A:3 N1B_A:3 Ag_M:2 176(3) . . . . ?
C5B_A:3 N1B_A:3 C4B_A:3 C3B_A:3 0(3) . . . . ?
Ag_M:2 N1B_A:3 C4B_A:3 C3B_A:3 -172(3) . . . . ?
C7B_A:3 C3B_A:3 C4B_A:3 N1B_A:3 -2(3) . . . . ?
CB_A:3 C3B_A:3 C4B_A:3 N1B_A:3 173(3) . . . . ?
O_A:3 C_A:3 N_A:4 CA_A:4 3(2) . . . . ?
CA_A:3 C_A:3 N_A:4 CA_A:4 -175.3(15) . . . . ?
C_A:3 N_A:4 CA_A:4 C_A:4 173.5(15) . . . . ?
N_A:4 CA_A:4 C_A:4 O_A:4 6(2) . . . . ?
N_A:4 CA_A:4 C_A:4 N_A:5 -174.0(16) . . . . ?
O_A:4 C_A:4 N_A:5 CA_A:5 0(2) . . . . ?
CA_A:4 C_A:4 N_A:5 CA_A:5 -179.8(15) . . . . ?
C_A:4 N_A:5 CA_A:5 CB_A:5 102.2(17) . . . . ?
C_A:4 N_A:5 CA_A:5 C_A:5 -138.9(15) . . . . ?
N_A:5 CA_A:5 C_A:5 O_A:5 -36(2) . . . . ?
CB_A:5 CA_A:5 C_A:5 O_A:5 84.8(18) . . . . ?
N_A:5 CA_A:5 C_A:5 N_A:6 147.5(16) . . . . ?
CB_A:5 CA_A:5 C_A:5 N_A:6 -91.2(17) . . . . ?
N_A:5 CA_A:5 CB_A:5 C6_A:5 -65.6(15) . . . . ?
C_A:5 CA_A:5 CB_A:5 C6_A:5 173.1(11) . . . . ?
CA_A:5 CB_A:5 C6_A:5 C11_A:5 91.5(18) . . . . ?
CA_A:5 CB_A:5 C6_A:5 C7_A:5 -85.4(17) . . . . ?
C11_A:5 C6_A:5 C7_A:5 N8_A:5 -3(2) . . . . ?
CB_A:5 C6_A:5 C7_A:5 N8_A:5 174.0(16) . . . . ?
C6_A:5 C7_A:5 N8_A:5 C9_A:5 3(2) . . . . ?
C6_A:5 C7_A:5 N8_A:5 Ag_M:1 175.2(12) . . . 5_556 ?
C7_A:5 N8_A:5 C9_A:5 C10_A:5 -1(2) . . . . ?
Ag_M:1 N8_A:5 C9_A:5 C10_A:5 -171.5(16) 5_556 . . . ?
N8_A:5 C9_A:5 C10_A:5 C11_A:5 -2(3) . . . . ?
C9_A:5 C10_A:5 C11_A:5 C6_A:5 2(2) . . . . ?
C7_A:5 C6_A:5 C11_A:5 C10_A:5 0(2) . . . . ?
CB_A:5 C6_A:5 C11_A:5 C10_A:5 -176.9(18) . . . . ?
O_A:5 C_A:5 N_A:6 CA_A:6 0(3) . . . . ?
CA_A:5 C_A:5 N_A:6 CA_A:6 175.7(17) . . . . ?
C_A:5 N_A:6 CA_A:6 CB_A:6 101(2) . . . . ?
C_A:5 N_A:6 CA_A:6 C_A:6 -133.1(19) . . . . ?
N_A:6 CA_A:6 CB_A:6 CG1_A:6 55(2) . . . . ?
C_A:6 CA_A:6 CB_A:6 CG1_A:6 -67(2) . . . . ?
N_A:6 CA_A:6 CB_A:6 CG2_A:6 -64(2) . . . . ?
C_A:6 CA_A:6 CB_A:6 CG2_A:6 175(2) . . . . ?
N_A:6 CA_A:6 C_A:6 O_A:6 -40(3) . . . . ?
CB_A:6 CA_A:6 C_A:6 O_A:6 86(3) . . . . ?
N_A:6 CA_A:6 C_A:6 O1_A:7 154.0(18) . . . . ?
CB_A:6 CA_A:6 C_A:6 O1_A:7 -80(2) . . . . ?
O_A:6 C_A:6 O1_A:7 C1_A:7 10(4) . . . . ?
CA_A:6 C_A:6 O1_A:7 C1_A:7 175(2) . . . . ?
O1_B:1 C_B:1 O2_B:1 CT_B:1 -12(3) . . . . ?
N_B:2 C_B:1 O2_B:1 CT_B:1 165.8(17) . . . . ?
C_B:1 O2_B:1 CT_B:1 C3_B:1 -176.3(19) . . . . ?
C_B:1 O2_B:1 CT_B:1 C1_B:1 -54(2) . . . . ?
C_B:1 O2_B:1 CT_B:1 C2_B:1 61(2) . . . . ?
O1_B:1 C_B:1 N_B:2 CA_B:2 -2(3) . . . . ?
O2_B:1 C_B:1 N_B:2 CA_B:2 -179.6(14) . . . . ?
C_B:1 N_B:2 CA_B:2 CB_B:2 97.8(18) . . . . ?
C_B:1 N_B:2 CA_B:2 C_B:2 -135.3(15) . . . . ?
N_B:2 CA_B:2 CB_B:2 CG1_B:2 62.1(19) . . . . ?
C_B:2 CA_B:2 CB_B:2 CG1_B:2 -63.2(19) . . . . ?
N_B:2 CA_B:2 CB_B:2 CG2_B:2 -64(2) . . . . ?
C_B:2 CA_B:2 CB_B:2 CG2_B:2 171.2(15) . . . . ?
CA_B:2 CB_B:2 CG1_B:2 CD1_B:2 177(2) . . . . ?
CG2_B:2 CB_B:2 CG1_B:2 CD1_B:2 -60(3) . . . . ?
N_B:2 CA_B:2 C_B:2 O_B:2 -27.3(19) . . . . ?
CB_B:2 CA_B:2 C_B:2 O_B:2 102.3(17) . . . . ?
N_B:2 CA_B:2 C_B:2 N_B:3 152.5(13) . . . . ?
CB_B:2 CA_B:2 C_B:2 N_B:3 -77.9(17) . . . . ?
O_B:3 C_B:3 CA_B:3 N_B:3 20.3(18) . . . . ?
N_B:4 C_B:3 CA_B:3 N_B:3 -159.5(13) . . . . ?
O_B:3 C_B:3 CA_B:3 CB_B:3 -102.2(15) . . . . ?
N_B:4 C_B:3 CA_B:3 CB_B:3 77.9(15) . . . . ?
O_B:2 C_B:2 N_B:3 CA_B:3 9(2) . . . . ?
CA_B:2 C_B:2 N_B:3 CA_B:3 -170.7(11) . . . . ?
C_B:3 CA_B:3 N_B:3 C_B:2 127.7(13) . . . . ?
CB_B:3 CA_B:3 N_B:3 C_B:2 -111.8(14) . . . . ?
N_B:3 CA_B:3 CB_B:3 C3_B:3 64.3(14) . . . . ?
C_B:3 CA_B:3 CB_B:3 C3_B:3 -175.8(10) . . . . ?
CA_B:3 CB_B:3 C3_B:3 C7_B:3 -100.1(15) . . . . ?
CA_B:3 CB_B:3 C3_B:3 C4_B:3 79.3(15) . . . . ?
C4_B:3 C3_B:3 C7_B:3 C6_B:3 -0.9(17) . . . . ?
CB_B:3 C3_B:3 C7_B:3 C6_B:3 178.6(14) . . . . ?
C3_B:3 C7_B:3 C6_B:3 C5_B:3 -2.4(19) . . . . ?
C7_B:3 C6_B:3 C5_B:3 N1_B:3 4(2) . . . . ?
C6_B:3 C5_B:3 N1_B:3 C4_B:3 -2.6(19) . . . . ?
C6_B:3 C5_B:3 N1_B:3 Ag_M:3 -175.6(12) . . . . ?
C5_B:3 N1_B:3 C4_B:3 C3_B:3 -1.0(19) . . . . ?
Ag_M:3 N1_B:3 C4_B:3 C3_B:3 172.0(11) . . . . ?
C7_B:3 C3_B:3 C4_B:3 N1_B:3 2.7(18) . . . . ?
CB_B:3 C3_B:3 C4_B:3 N1_B:3 -176.8(14) . . . . ?
O_B:3 C_B:3 N_B:4 CA_B:4 1(2) . . . . ?
CA_B:3 C_B:3 N_B:4 CA_B:4 -179.2(14) . . . . ?
C_B:3 N_B:4 CA_B:4 C_B:4 171.8(14) . . . . ?
N_B:4 CA_B:4 C_B:4 O_B:4 -4(2) . . . . ?
N_B:4 CA_B:4 C_B:4 N_B:5 173.2(15) . . . . ?
O_B:4 C_B:4 N_B:5 CA_B:5 -1(2) . . . . ?
CA_B:4 C_B:4 N_B:5 CA_B:5 -178.1(14) . . . . ?
C_B:4 N_B:5 CA_B:5 C_B:5 -159.7(13) . . . . ?
C_B:4 N_B:5 CA_B:5 CB_B:5 78.0(17) . . . . ?
N_B:5 CA_B:5 C_B:5 O_B:5 -19.4(18) . . . . ?
CB_B:5 CA_B:5 C_B:5 O_B:5 103.9(14) . . . . ?
N_B:5 CA_B:5 C_B:5 N_B:6 159.3(12) . . . . ?
CB_B:5 CA_B:5 C_B:5 N_B:6 -77.5(14) . . . . ?
N_B:5 CA_B:5 CB_B:5 C6_B:5 77.2(14) . . . . ?
C_B:5 CA_B:5 CB_B:5 C6_B:5 -45.4(14) . . . . ?
CA_B:5 CB_B:5 C6_B:5 C11_B:5 106.3(13) . . . . ?
CA_B:5 CB_B:5 C6_B:5 C7_B:5 -69.8(15) . . . . ?
C11_B:5 C6_B:5 C7_B:5 N8_B:5 -2.3(17) . . . . ?
CB_B:5 C6_B:5 C7_B:5 N8_B:5 174.0(13) . . . . ?
C6_B:5 C7_B:5 N8_B:5 C9_B:5 2.9(19) . . . . ?
C6_B:5 C7_B:5 N8_B:5 Ag_M:1 -163.4(10) . . . . ?
C7_B:5 N8_B:5 C9_B:5 C10_B:5 0(2) . . . . ?
Ag_M:1 N8_B:5 C9_B:5 C10_B:5 166.2(12) . . . . ?
N8_B:5 C9_B:5 C10_B:5 C11_B:5 -3(2) . . . . ?
C7_B:5 C6_B:5 C11_B:5 C10_B:5 -0.8(17) . . . . ?
CB_B:5 C6_B:5 C11_B:5 C10_B:5 -177.0(13) . . . . ?
C9_B:5 C10_B:5 C11_B:5 C6_B:5 3.1(18) . . . . ?
O_B:5 C_B:5 N_B:6 CA_B:6 -9(2) . . . . ?
CA_B:5 C_B:5 N_B:6 CA_B:6 172.7(12) . . . . ?
C_B:5 N_B:6 CA_B:6 C_B:6 -124.4(15) . . . . ?
C_B:5 N_B:6 CA_B:6 CB_B:6 108.0(15) . . . . ?
N_B:6 CA_B:6 CB_B:6 CG2_B:6 -58.4(19) . . . . ?
C_B:6 CA_B:6 CB_B:6 CG2_B:6 174.0(15) . . . . ?
N_B:6 CA_B:6 CB_B:6 CG1_B:6 68.6(17) . . . . ?
C_B:6 CA_B:6 CB_B:6 CG1_B:6 -59.0(18) . . . . ?
N_B:6 CA_B:6 C_B:6 O_B:6 -2(2) . . . . ?
CB_B:6 CA_B:6 C_B:6 O_B:6 126.1(17) . . . . ?
N_B:6 CA_B:6 C_B:6 O1_B:7 174.7(14) . . . . ?
CB_B:6 CA_B:6 C_B:6 O1_B:7 -57.3(19) . . . . ?
O_B:6 C_B:6 O1_B:7 C1_B:7 -8(3) . . . . ?
CA_B:6 C_B:6 O1_B:7 C1_B:7 176(2) . . . . ?
O1_C:1 C_C:1 O2_C:1 CT_C:1 8(2) . . . . ?
N_C:2 C_C:1 O2_C:1 CT_C:1 -175.9(14) . . . . ?
C_C:1 O2_C:1 CT_C:1 C2_C:1 59.6(19) . . . . ?
C_C:1 O2_C:1 CT_C:1 C1_C:1 -65.1(18) . . . . ?
C_C:1 O2_C:1 CT_C:1 C3_C:1 178.1(15) . . . . ?
O1_C:1 C_C:1 N_C:2 CA_C:2 -22(2) . . . . ?
O2_C:1 C_C:1 N_C:2 CA_C:2 161.9(14) . . . . ?
C_C:1 N_C:2 CA_C:2 CB_C:2 153.6(14) . . . . ?
C_C:1 N_C:2 CA_C:2 C_C:2 -82.9(16) . . . . ?
N_C:2 CA_C:2 CB_C:2 CG1_C:2 -56(2) . . . . ?
C_C:2 CA_C:2 CB_C:2 CG1_C:2 -176.6(17) . . . . ?
N_C:2 CA_C:2 CB_C:2 CG2_C:2 176.8(14) . . . . ?
C_C:2 CA_C:2 CB_C:2 CG2_C:2 56.6(18) . . . . ?
CA_C:2 CB_C:2 CG1_C:2 CD1_C:2 -180(3) . . . . ?
CG2_C:2 CB_C:2 CG1_C:2 CD1_C:2 -55(3) . . . . ?
N_C:2 CA_C:2 C_C:2 O_C:2 -69.0(15) . . . . ?
CB_C:2 CA_C:2 C_C:2 O_C:2 54.3(17) . . . . ?
N_C:2 CA_C:2 C_C:2 N_C:3 109.7(14) . . . . ?
CB_C:2 CA_C:2 C_C:2 N_C:3 -127.0(15) . . . . ?
O_C:3 C_C:3 CA_C:3 N_C:3 17.0(19) . . . . ?
N_C:4 C_C:3 CA_C:3 N_C:3 -162.9(13) . . . . ?
O_C:3 C_C:3 CA_C:3 CB_C:3 -106.2(17) . . . . ?
N_C:4 C_C:3 CA_C:3 CB_C:3 73.8(16) . . . . ?
O_C:2 C_C:2 N_C:3 CA_C:3 9(2) . . . . ?
CA_C:2 C_C:2 N_C:3 CA_C:3 -169.1(12) . . . . ?
C_C:3 CA_C:3 N_C:3 C_C:2 136.7(14) . . . . ?
CB_C:3 CA_C:3 N_C:3 C_C:2 -102.4(15) . . . . ?
N_C:3 CA_C:3 CB_C:3 C3_C:3 72.4(15) . . . . ?
C_C:3 CA_C:3 CB_C:3 C3_C:3 -165.0(12) . . . . ?
CA_C:3 CB_C:3 C3_C:3 C4_C:3 70.3(19) . . . . ?
CA_C:3 CB_C:3 C3_C:3 C7_C:3 -104.4(18) . . . . ?
C4_C:3 C3_C:3 C7_C:3 C6_C:3 0(2) . . . . ?
CB_C:3 C3_C:3 C7_C:3 C6_C:3 175(2) . . . . ?
C3_C:3 C7_C:3 C6_C:3 C5_C:3 -2(2) . . . . ?
C7_C:3 C6_C:3 C5_C:3 N1_C:3 3(3) . . . . ?
C6_C:3 C5_C:3 N1_C:3 C4_C:3 -2(3) . . . . ?
C6_C:3 C5_C:3 N1_C:3 Ag_M:2 -177.3(19) . . . . ?
C5_C:3 N1_C:3 C4_C:3 C3_C:3 0(2) . . . . ?
Ag_M:2 N1_C:3 C4_C:3 C3_C:3 174.7(14) . . . . ?
C7_C:3 C3_C:3 C4_C:3 N1_C:3 2(2) . . . . ?
CB_C:3 C3_C:3 C4_C:3 N1_C:3 -173.3(17) . . . . ?
O_C:3 C_C:3 N_C:4 CA_C:4 0(2) . . . . ?
CA_C:3 C_C:3 N_C:4 CA_C:4 180.0(13) . . . . ?
C_C:3 N_C:4 CA_C:4 C_C:4 178.7(13) . . . . ?
N_C:4 CA_C:4 C_C:4 O_C:4 3.1(18) . . . . ?
N_C:4 CA_C:4 C_C:4 N_C:5 179.5(12) . . . . ?
C_C:5 N_C:6 CA_C:6 C_C:6 -130.8(17) . . . . ?
C_C:5 N_C:6 CA_C:6 CB_C:6 103.2(17) . . . . ?
N_C:6 CA_C:6 CB_C:6 CG1_C:6 -164.5(19) . . . . ?
C_C:6 CA_C:6 CB_C:6 CG1_C:6 72(2) . . . . ?
N_C:6 CA_C:6 CB_C:6 CG2_C:6 66(2) . . . . ?
C_C:6 CA_C:6 CB_C:6 CG2_C:6 -57(2) . . . . ?
N_C:6 CA_C:6 C_C:6 O_C:6 -27(3) . . . . ?
CB_C:6 CA_C:6 C_C:6 O_C:6 97(2) . . . . ?
N_C:6 CA_C:6 C_C:6 O1_C:7 159.3(18) . . . . ?
CB_C:6 CA_C:6 C_C:6 O1_C:7 -77(2) . . . . ?
O_C:4 C_C:4 N_C:5 CA_C:5 12.9(19) . . . . ?
CA_C:4 C_C:4 N_C:5 CA_C:5 -163.3(11) . . . . ?
C_C:4 N_C:5 CA_C:5 C_C:5 -167.7(12) . . . . ?
C_C:4 N_C:5 CA_C:5 CB_C:5 68.5(16) . . . . ?
CA_C:6 N_C:6 C_C:5 O_C:5 -2(2) . . . . ?
CA_C:6 N_C:6 C_C:5 CA_C:5 179.1(14) . . . . ?
N_C:5 CA_C:5 C_C:5 O_C:5 -28.2(18) . . . . ?
CB_C:5 CA_C:5 C_C:5 O_C:5 96.4(15) . . . . ?
N_C:5 CA_C:5 C_C:5 N_C:6 150.8(12) . . . . ?
CB_C:5 CA_C:5 C_C:5 N_C:6 -84.6(14) . . . . ?
N_C:5 CA_C:5 CB_C:5 C6_C:5 17.7(18) . . . . ?
C_C:5 CA_C:5 CB_C:5 C6_C:5 -105.9(14) . . . . ?
CA_C:5 CB_C:5 C6_C:5 C11_C:5 -109.0(15) . . . . ?
CA_C:5 CB_C:5 C6_C:5 C7_C:5 64.2(18) . . . . ?
C11_C:5 C6_C:5 C7_C:5 N8_C:5 1.2(18) . . . . ?
CB_C:5 C6_C:5 C7_C:5 N8_C:5 -172.0(14) . . . . ?
C6_C:5 C7_C:5 N8_C:5 C9_C:5 -1(2) . . . . ?
C6_C:5 C7_C:5 N8_C:5 Ag_M:4 173.8(11) . . . . ?
C7_C:5 N8_C:5 C9_C:5 C10_C:5 1(2) . . . . ?
Ag_M:4 N8_C:5 C9_C:5 C10_C:5 -173.9(14) . . . . ?
N8_C:5 C9_C:5 C10_C:5 C11_C:5 -1(2) . . . . ?
C7_C:5 C6_C:5 C11_C:5 C10_C:5 -1.5(18) . . . . ?
CB_C:5 C6_C:5 C11_C:5 C10_C:5 172.0(14) . . . . ?
C9_C:5 C10_C:5 C11_C:5 C6_C:5 1(2) . . . . ?
O_C:6 C_C:6 O1_C:7 C1_C:7 -8(4) . . . . ?
CA_C:6 C_C:6 O1_C:7 C1_C:7 166(2) . . . . ?
Ag_M:4 O1_D:1 C_D:1 N_D:2 105(2) . . . . ?
Ag_M:4 O1_D:1 C_D:1 O2_D:1 -70(3) . . . . ?
O1_D:1 C_D:1 O2_D:1 CT_D:1 -27(3) . . . . ?
N_D:2 C_D:1 O2_D:1 CT_D:1 157(2) . . . . ?
C_D:1 O2_D:1 CT_D:1 C2_D:1 28(3) . . . . ?
C_D:1 O2_D:1 CT_D:1 C3_D:1 167(2) . . . . ?
C_D:1 O2_D:1 CT_D:1 C1_D:1 -90(3) . . . . ?
O1_D:1 C_D:1 N_D:2 CA_D:2 3(3) . . . . ?
O2_D:1 C_D:1 N_D:2 CA_D:2 178.2(17) . . . . ?
C_D:1 N_D:2 CA_D:2 CB_D:2 159.8(17) . . . . ?
C_D:1 N_D:2 CA_D:2 C_D:2 -77(2) . . . . ?
N_D:2 CA_D:2 CB_D:2 CG2_D:2 167.5(15) . . . . ?
C_D:2 CA_D:2 CB_D:2 CG2_D:2 47.3(18) . . . . ?
N_D:2 CA_D:2 CB_D:2 CG1_D:2 -64(2) . . . . ?
C_D:2 CA_D:2 CB_D:2 CG1_D:2 175.4(16) . . . . ?
CG2_D:2 CB_D:2 CG1_D:2 CD1_D:2 -52(3) . . . . ?
CA_D:2 CB_D:2 CG1_D:2 CD1_D:2 -178(2) . . . . ?
N_D:2 CA_D:2 C_D:2 O_D:2 -54.5(19) . . . . ?
CB_D:2 CA_D:2 C_D:2 O_D:2 68.1(19) . . . . ?
N_D:2 CA_D:2 C_D:2 N_D:3 128.8(14) . . . . ?
CB_D:2 CA_D:2 C_D:2 N_D:3 -108.6(15) . . . . ?
O_D:3 C_D:3 CA_D:3 N_D:3 23.0(17) . . . . ?
N_D:4 C_D:3 CA_D:3 N_D:3 -158.9(12) . . . . ?
O_D:3 C_D:3 CA_D:3 CB_D:3 -104.8(13) . . . . ?
N_D:4 C_D:3 CA_D:3 CB_D:3 73.3(14) . . . . ?
O_D:2 C_D:2 N_D:3 CA_D:3 9(2) . . . . ?
CA_D:2 C_D:2 N_D:3 CA_D:3 -174.4(11) . . . . ?
C_D:3 CA_D:3 N_D:3 C_D:2 143.4(13) . . . . ?
CB_D:3 CA_D:3 N_D:3 C_D:2 -87.9(15) . . . . ?
N_D:3 CA_D:3 CB_D:3 C3_D:3 -38.3(16) . . . . ?
C_D:3 CA_D:3 CB_D:3 C3_D:3 88.9(14) . . . . ?
CA_D:3 CB_D:3 C3_D:3 C4_D:3 -49.1(18) . . . . ?
CA_D:3 CB_D:3 C3_D:3 C7_D:3 131.5(13) . . . . ?
C4_D:3 C3_D:3 C7_D:3 C6_D:3 1.4(18) . . . . ?
CB_D:3 C3_D:3 C7_D:3 C6_D:3 -179.2(15) . . . . ?
C3_D:3 C7_D:3 C6_D:3 C5_D:3 -1(2) . . . . ?
C7_D:3 C6_D:3 C5_D:3 N1_D:3 1(2) . . . . ?
C6_D:3 C5_D:3 N1_D:3 C4_D:3 -1(2) . . . . ?
C6_D:3 C5_D:3 N1_D:3 Ag_M:3 -177.2(13) . . . . ?
C5_D:3 N1_D:3 C4_D:3 C3_D:3 1.2(19) . . . . ?
Ag_M:3 N1_D:3 C4_D:3 C3_D:3 177.2(10) . . . . ?
C7_D:3 C3_D:3 C4_D:3 N1_D:3 -1.4(17) . . . . ?
CB_D:3 C3_D:3 C4_D:3 N1_D:3 179.2(13) . . . . ?
O_D:3 C_D:3 N_D:4 CA_D:4 1(2) . . . . ?
CA_D:3 C_D:3 N_D:4 CA_D:4 -177.4(14) . . . . ?
C_D:3 N_D:4 CA_D:4 C_D:4 165.4(13) . . . . ?
N_D:4 CA_D:4 C_D:4 O_D:4 5(2) . . . . ?
N_D:4 CA_D:4 C_D:4 N_D:5 -171.7(14) . . . . ?
O_D:4 C_D:4 N_D:5 CA_D:5 4(2) . . . . ?
CA_D:4 C_D:4 N_D:5 CA_D:5 -179.9(15) . . . . ?
C_D:4 N_D:5 CA_D:5 C_D:5 -147.9(16) . . . . ?
C_D:4 N_D:5 CA_D:5 CB_D:5 93.8(17) . . . . ?
N_D:5 CA_D:5 C_D:5 O_D:5 -33(3) . . . . ?
CB_D:5 CA_D:5 C_D:5 O_D:5 91(2) . . . . ?
N_D:5 CA_D:5 C_D:5 N1A_D:6 144(4) . . . . ?
CB_D:5 CA_D:5 C_D:5 N1A_D:6 -92(4) . . . . ?
N_D:5 CA_D:5 C_D:5 N2B_D:6 155(3) . . . . ?
CB_D:5 CA_D:5 C_D:5 N2B_D:6 -81(4) . . . . ?
N_D:5 CA_D:5 CB_D:5 C6_D:5 -63.1(16) . . . . ?
C_D:5 CA_D:5 CB_D:5 C6_D:5 174.6(11) . . . . ?
CA_D:5 CB_D:5 C6_D:5 C11_D:5 98.1(18) . . . . ?
CA_D:5 CB_D:5 C6_D:5 C7_D:5 -80.3(16) . . . . ?
C11_D:5 C6_D:5 C7_D:5 N8_D:5 1(2) . . . . ?
CB_D:5 C6_D:5 C7_D:5 N8_D:5 179.1(17) . . . . ?
C6_D:5 C7_D:5 N8_D:5 C9_D:5 -1(2) . . . . ?
C6_D:5 C7_D:5 N8_D:5 Ag_M:4 -177.4(13) . . . 4_667 ?
C7_D:5 N8_D:5 C9_D:5 C10_D:5 1(3) . . . . ?
Ag_M:4 N8_D:5 C9_D:5 C10_D:5 178.0(18) 4_667 . . . ?
N8_D:5 C9_D:5 C10_D:5 C11_D:5 -2(3) . . . . ?
C9_D:5 C10_D:5 C11_D:5 C6_D:5 2(3) . . . . ?
C7_D:5 C6_D:5 C11_D:5 C10_D:5 -1(2) . . . . ?
CB_D:5 C6_D:5 C11_D:5 C10_D:5 -180(2) . . . . ?
O_D:5 C_D:5 N1A_D:6 CAA_D:6 -19(8) . . . . ?
CA_D:5 C_D:5 N1A_D:6 CAA_D:6 164(5) . . . . ?
C_D:5 N1A_D:6 CAA_D:6 CBA_D:6 155(6) . . . . ?
C_D:5 N1A_D:6 CAA_D:6 C1A_D:6 -88(7) . . . . ?
N1A_D:6 CAA_D:6 CBA_D:6 CG1A_D:6 -64(5) . . . . ?
C1A_D:6 CAA_D:6 CBA_D:6 CG1A_D:6 179(4) . . . . ?
N1A_D:6 CAA_D:6 CBA_D:6 CG2A_D:6 56(5) . . . . ?
C1A_D:6 CAA_D:6 CBA_D:6 CG2A_D:6 -61(4) . . . . ?
N1A_D:6 CAA_D:6 C1A_D:6 O1A_D:6 -28(5) . . . . ?
CBA_D:6 CAA_D:6 C1A_D:6 O1A_D:6 89(5) . . . . ?
N1A_D:6 CAA_D:6 C1A_D:6 O1A_D:7 160(4) . . . . ?
CBA_D:6 CAA_D:6 C1A_D:6 O1A_D:7 -82(4) . . . . ?
O_D:5 C_D:5 N2B_D:6 CAB_D:6 -12(8) . . . . ?
CA_D:5 C_D:5 N2B_D:6 CAB_D:6 160(4) . . . . ?
C_D:5 N2B_D:6 CAB_D:6 C2B_D:6 -130(5) . . . . ?
C_D:5 N2B_D:6 CAB_D:6 CBB_D:6 107(5) . . . . ?
N2B_D:6 CAB_D:6 CBB_D:6 CG1B_D:6 -60(4) . . . . ?
C2B_D:6 CAB_D:6 CBB_D:6 CG1B_D:6 179(3) . . . . ?
N2B_D:6 CAB_D:6 CBB_D:6 CG2B_D:6 61(4) . . . . ?
C2B_D:6 CAB_D:6 CBB_D:6 CG2B_D:6 -60(4) . . . . ?
N2B_D:6 CAB_D:6 C2B_D:6 O2B_D:6 -14(4) . . . . ?
CBB_D:6 CAB_D:6 C2B_D:6 O2B_D:6 108(4) . . . . ?
N2B_D:6 CAB_D:6 C2B_D:6 O1B_D:7 161(3) . . . . ?
CBB_D:6 CAB_D:6 C2B_D:6 O1B_D:7 -77(4) . . . . ?
O1A_D:6 C1A_D:6 O1A_D:7 C1A_D:7 2(6) . . . . ?
CAA_D:6 C1A_D:6 O1A_D:7 C1A_D:7 176(6) . . . . ?
O2B_D:6 C2B_D:6 O1B_D:7 C1B_D:7 -4(6) . . . . ?
CAB_D:6 C2B_D:6 O1B_D:7 C1B_D:7 -180(5) . . . . ?
F3_X:1 C1_X:1 S1_X:1 O3_X:1 65(2) . . . . ?
F4_X:1 C1_X:1 S1_X:1 O3_X:1 -175.3(16) . . . . ?
F5_X:1 C1_X:1 S1_X:1 O3_X:1 -57.9(19) . . . . ?
F3_X:1 C1_X:1 S1_X:1 O2_X:1 -60.0(18) . . . . ?
F4_X:1 C1_X:1 S1_X:1 O2_X:1 59.5(18) . . . . ?
F5_X:1 C1_X:1 S1_X:1 O2_X:1 176.9(16) . . . . ?
F3_X:1 C1_X:1 S1_X:1 N_X:1 -177.1(17) . . . . ?
F4_X:1 C1_X:1 S1_X:1 N_X:1 -57.6(17) . . . . ?
F5_X:1 C1_X:1 S1_X:1 N_X:1 59.8(17) . . . . ?
O3_X:1 S1_X:1 N_X:1 S_X:1 -75.8(17) . . . . ?
O2_X:1 S1_X:1 N_X:1 S_X:1 62.8(17) . . . . ?
C1_X:1 S1_X:1 N_X:1 S_X:1 169.0(14) . . . . ?
S1_X:1 N_X:1 S_X:1 O_X:1 -157.4(13) . . . . ?
S1_X:1 N_X:1 S_X:1 O1_X:1 -19.8(17) . . . . ?
S1_X:1 N_X:1 S_X:1 C_X:1 93.3(14) . . . . ?
O_X:1 S_X:1 C_X:1 F1_X:1 56.4(16) . . . . ?
O1_X:1 S_X:1 C_X:1 F1_X:1 -69.2(15) . . . . ?
N_X:1 S_X:1 C_X:1 F1_X:1 168.5(13) . . . . ?
O_X:1 S_X:1 C_X:1 F2_X:1 -178.1(14) . . . . ?
O1_X:1 S_X:1 C_X:1 F2_X:1 56.3(15) . . . . ?
N_X:1 S_X:1 C_X:1 F2_X:1 -66.0(15) . . . . ?
O_X:1 S_X:1 C_X:1 F_X:1 -62.3(15) . . . . ?
O1_X:1 S_X:1 C_X:1 F_X:1 172.1(13) . . . . ?
N_X:1 S_X:1 C_X:1 F_X:1 49.8(15) . . . . ?
F4_X:3 C1_X:3 S1_X:3 O3_X:3 -68(3) . . . . ?
F3_X:3 C1_X:3 S1_X:3 O3_X:3 173(3) . . . . ?
F5_X:3 C1_X:3 S1_X:3 O3_X:3 59(2) . . . . ?
F4_X:3 C1_X:3 S1_X:3 O2_X:3 166(3) . . . . ?
F3_X:3 C1_X:3 S1_X:3 O2_X:3 47(3) . . . . ?
F5_X:3 C1_X:3 S1_X:3 O2_X:3 -67(2) . . . . ?
F4_X:3 C1_X:3 S1_X:3 N_X:3 57(3) . . . . ?
F3_X:3 C1_X:3 S1_X:3 N_X:3 -62(3) . . . . ?
F5_X:3 C1_X:3 S1_X:3 N_X:3 -176(2) . . . . ?
O3_X:3 S1_X:3 N_X:3 S_X:3 51(4) . . . . ?
O2_X:3 S1_X:3 N_X:3 S_X:3 178(3) . . . . ?
C1_X:3 S1_X:3 N_X:3 S_X:3 -74(4) . . . . ?
S1_X:3 N_X:3 S_X:3 O_X:3 151(3) . . . . ?
S1_X:3 N_X:3 S_X:3 O1_X:3 32(4) . . . . ?
S1_X:3 N_X:3 S_X:3 C_X:3 -80(4) . . . . ?
O_X:3 S_X:3 C_X:3 F_X:3 174(4) . . . . ?
O1_X:3 S_X:3 C_X:3 F_X:3 -72(4) . . . . ?
N_X:3 S_X:3 C_X:3 F_X:3 42(4) . . . . ?
O_X:3 S_X:3 C_X:3 F1_X:3 49(4) . . . . ?
O1_X:3 S_X:3 C_X:3 F1_X:3 164(4) . . . . ?
N_X:3 S_X:3 C_X:3 F1_X:3 -83(4) . . . . ?
O_X:3 S_X:3 C_X:3 F2_X:3 -71(4) . . . . ?
O1_X:3 S_X:3 C_X:3 F2_X:3 44(4) . . . . ?
N_X:3 S_X:3 C_X:3 F2_X:3 157(3) . . . . ?
F5_X:5 C1_X:5 S1_X:5 O3_X:5 64(3) . . . . ?
F4_X:5 C1_X:5 S1_X:5 O3_X:5 -59(2) . . . . ?
F3_X:5 C1_X:5 S1_X:5 O3_X:5 -172(2) . . . . ?
F5_X:5 C1_X:5 S1_X:5 O2_X:5 -67(3) . . . . ?
F4_X:5 C1_X:5 S1_X:5 O2_X:5 171(2) . . . . ?
F3_X:5 C1_X:5 S1_X:5 O2_X:5 58(3) . . . . ?
F5_X:5 C1_X:5 S1_X:5 N_X:5 -179(2) . . . . ?
F4_X:5 C1_X:5 S1_X:5 N_X:5 59(2) . . . . ?
F3_X:5 C1_X:5 S1_X:5 N_X:5 -55(2) . . . . ?
O3_X:5 S1_X:5 N_X:5 S_X:5 25(3) . . . . ?
O2_X:5 S1_X:5 N_X:5 S_X:5 157(2) . . . . ?
C1_X:5 S1_X:5 N_X:5 S_X:5 -91(3) . . . . ?
S1_X:5 N_X:5 S_X:5 O_X:5 -20(3) . . . . ?
S1_X:5 N_X:5 S_X:5 O1_X:5 117(3) . . . . ?
S1_X:5 N_X:5 S_X:5 C_X:5 -128(2) . . . . ?
O_X:5 S_X:5 C_X:5 F_X:5 176.2(19) . . . . ?
O1_X:5 S_X:5 C_X:5 F_X:5 52(2) . . . . ?
N_X:5 S_X:5 C_X:5 F_X:5 -63(2) . . . . ?
O_X:5 S_X:5 C_X:5 F1_X:5 62(2) . . . . ?
O1_X:5 S_X:5 C_X:5 F1_X:5 -63(3) . . . . ?
N_X:5 S_X:5 C_X:5 F1_X:5 -177(2) . . . . ?
O_X:5 S_X:5 C_X:5 F2_X:5 -67(2) . . . . ?
O1_X:5 S_X:5 C_X:5 F2_X:5 168(2) . . . . ?
N_X:5 S_X:5 C_X:5 F2_X:5 54(2) . . . . ?
F3_X:7 C1_X:7 S1_X:7 O2_X:7 67(5) . . . . ?
F5_X:7 C1_X:7 S1_X:7 O2_X:7 -55(5) . . . . ?
F4_X:7 C1_X:7 S1_X:7 O2_X:7 -175(5) . . . . ?
F3_X:7 C1_X:7 S1_X:7 O3_X:7 -160(5) . . . . ?
F5_X:7 C1_X:7 S1_X:7 O3_X:7 78(5) . . . . ?
F4_X:7 C1_X:7 S1_X:7 O3_X:7 -42(5) . . . . ?
F3_X:7 C1_X:7 S1_X:7 N_X:7 -49(4) . . . . ?
F5_X:7 C1_X:7 S1_X:7 N_X:7 -170(5) . . . . ?
F4_X:7 C1_X:7 S1_X:7 N_X:7 69(4) . . . . ?
O2_X:7 S1_X:7 N_X:7 S_X:7 -27(4) . . . . ?
O3_X:7 S1_X:7 N_X:7 S_X:7 -166(4) . . . . ?
C1_X:7 S1_X:7 N_X:7 S_X:7 85(4) . . . . ?
S1_X:7 N_X:7 S_X:7 O_X:7 30(5) . . . . ?
S1_X:7 N_X:7 S_X:7 O1_X:7 153(4) . . . . ?
S1_X:7 N_X:7 S_X:7 C_X:7 -92(4) . . . . ?
O_X:7 S_X:7 C_X:7 F_X:7 -128(5) . . . . ?
O1_X:7 S_X:7 C_X:7 F_X:7 111(5) . . . . ?
N_X:7 S_X:7 C_X:7 F_X:7 -7(5) . . . . ?
O_X:7 S_X:7 C_X:7 F2_X:7 1(5) . . . . ?
O1_X:7 S_X:7 C_X:7 F2_X:7 -120(5) . . . . ?
N_X:7 S_X:7 C_X:7 F2_X:7 122(5) . . . . ?
O_X:7 S_X:7 C_X:7 F1_X:7 117(5) . . . . ?
O1_X:7 S_X:7 C_X:7 F1_X:7 -5(5) . . . . ?
N_X:7 S_X:7 C_X:7 F1_X:7 -122(5) . . . . ?
